data_7245773
loop_
_publ_author_name
'Xie, Linfang'
'Hou, Shuai'
'Yu, Fapeng'
'Zhao, Xian'

_publ_section_title
;
 Single crystal growth and piezoelectric features of the Ca2Nb2O7 crystal
 with orthorhombic symmetry
;
_journal_name_full CrystEngComm
_journal_paper_doi 10.1039/D2CE01286C
_journal_year 2022
_chemical_formula_moiety 'Ca2 Nb2 O7'
_chemical_formula_sum 'Ca2 Nb2 O7'
_chemical_formula_weight 377.98
_space_group_IT_number 33
_space_group_name_Hall 'P 2c -2n'
_space_group_name_H-M_alt 'P n a 21'
_symmetry_cell_setting orthorhombic
_symmetry_space_group_name_H-M 'P n a 21'
_atom_sites_solution_primary direct
_atom_sites_solution_secondary difmap
_audit_creation_method SHELXL-97
_audit_update_record
;
2022-09-17 deposited with the CCDC.	2022-10-31 downloaded from the CCDC.
;
_cell_angle_alpha 90.00
_cell_angle_beta 90.00
_cell_angle_gamma 90.00
_cell_formula_units_Z 8
_cell_length_a 26.470(3)
_cell_length_b 7.6950(7)
_cell_length_c 5.4985(5)
_cell_measurement_reflns_used 2084
_cell_measurement_temperature 293(2)
_cell_measurement_theta_max 27.51
_cell_measurement_theta_min 3.08
_cell_volume 1119.97(19)
_computing_cell_refinement 'APEX2 Software Suite (Bruker,2009)'
_computing_data_collection 'APEX2 Software Suite (Bruker,2009)'
_computing_data_reduction 'APEX2 Software Suite (Bruker,2009)'
_computing_molecular_graphics 'SHELXTL (Bruker, 1997)'
_computing_publication_material 'WINGX (Farrugia,1999)'
_computing_structure_refinement 'SHELXL-97 (Sheldrick, 1997)'
_computing_structure_solution 'SIR97 (Altomare,1999)'
_diffrn_ambient_temperature 293(2)
_diffrn_measured_fraction_theta_full 0.992
_diffrn_measured_fraction_theta_max 0.992
_diffrn_measurement_device_type 'Bruker APEX2 CCD area-detector diffractometer'
_diffrn_measurement_method '\f and \w scans'
_diffrn_radiation_monochromator graphite
_diffrn_radiation_source 'fine-focus sealed tube'
_diffrn_radiation_type MoK\a
_diffrn_radiation_wavelength 0.71069
_diffrn_reflns_av_R_equivalents 0.0201
_diffrn_reflns_av_sigmaI/netI 0.0244
_diffrn_reflns_limit_h_max 31
_diffrn_reflns_limit_h_min -34
_diffrn_reflns_limit_k_max 6
_diffrn_reflns_limit_k_min -9
_diffrn_reflns_limit_l_max 7
_diffrn_reflns_limit_l_min -7
_diffrn_reflns_number 6580
_diffrn_reflns_theta_full 27.51
_diffrn_reflns_theta_max 27.51
_diffrn_reflns_theta_min 2.76
_diffrn_standards_number 0
_exptl_absorpt_coefficient_mu 5.906
_exptl_absorpt_correction_T_max 0.7567
_exptl_absorpt_correction_T_min 0.5140
_exptl_absorpt_correction_type multi-scan
_exptl_absorpt_process_details 'APEX2 Software Suite (Bruker,2009)'
_exptl_crystal_colour colourless
_exptl_crystal_density_diffrn 4.483
_exptl_crystal_density_method 'not measured'
_exptl_crystal_description plate
_exptl_crystal_F_000 1424
_exptl_crystal_size_max 0.13
_exptl_crystal_size_mid 0.11
_exptl_crystal_size_min 0.05
_refine_diff_density_max 0.583
_refine_diff_density_min -0.648
_refine_diff_density_rms 0.126
_refine_ls_abs_structure_details 'Flack H D (1983), Acta Cryst. A39, 876-881'
_refine_ls_abs_structure_Flack 0.02(5)
_refine_ls_extinction_coef 0.00041(6)
_refine_ls_extinction_expression Fc^*^=kFc[1+0.001xFc^2^\l^3^/sin(2\q)]^-1/4^
_refine_ls_extinction_method SHELXL
_refine_ls_goodness_of_fit_ref 1.023
_refine_ls_matrix_type full
_refine_ls_number_parameters 200
_refine_ls_number_reflns 2515
_refine_ls_number_restraints 1
_refine_ls_restrained_S_all 1.023
_refine_ls_R_factor_all 0.0268
_refine_ls_R_factor_gt 0.0208
_refine_ls_shift/su_max 0.001
_refine_ls_shift/su_mean 0.000
_refine_ls_structure_factor_coef Fsqd
_refine_ls_weighting_details 'calc w=1/[\s^2^(Fo^2^)+(0.0225P)^2^+0.0000P] where P=(Fo^2^+2Fc^2^)/3'
_refine_ls_weighting_scheme calc
_refine_ls_wR_factor_gt 0.0489
_refine_ls_wR_factor_ref 0.0525
_reflns_number_gt 2074
_reflns_number_total 2515
_reflns_threshold_expression >2sigma(I)
_cod_data_source_file d2ce01286c2.cif
_cod_data_source_block crystal
_cod_depositor_comments
;
The following automatic conversions were performed:

data item '_symmetry_cell_setting' value 'Orthorhombic' was changed
to 'orthorhombic' in accordance with the
/home/data/users/saulius/crontab/automatic-downloads/rss-feeds/RSC/lib/dictionaries/cif_core.dic
dictionary named 'cif_core.dic' version 2.4.2 last updated on
2011-04-26.

Automatic conversion script
Id: cif_fix_values 7556 2019-12-06 15:28:31Z antanas 
;
_cod_original_cell_volume 1119.95(18)
_cod_original_sg_symbol_H-M 'Pna2(1) '
_cod_database_code 7245773

loop_
_symmetry_equiv_pos_as_xyz
'x, y, z'
'-x, -y, z+1/2'
'-x+1/2, y+1/2, z+1/2'
'x+1/2, -y+1/2, z'

loop_
_atom_site_label
_atom_site_type_symbol
_atom_site_fract_x
_atom_site_fract_y
_atom_site_fract_z
_atom_site_U_iso_or_equiv
_atom_site_adp_type
_atom_site_occupancy
_atom_site_symmetry_multiplicity
_atom_site_calc_flag
_atom_site_refinement_flags
_atom_site_disorder_assembly
_atom_site_disorder_group
Nb3 Nb 0.087128(11) 0.36890(4) 0.62169(7) 0.00532(9) Uani 1 1 d . . .
Nb2 Nb 0.191338(11) 0.37742(4) 0.14765(7) 0.00437(9) Uani 1 1 d . . .
Nb4 Nb 0.088537(11) 0.87706(4) -0.37422(7) 0.00499(9) Uani 1 1 d . . .
Nb1 Nb 0.192482(11) -0.12942(4) 0.14618(7) 0.00455(9) Uani 1 1 d . . .
Ca1 Ca 0.20516(3) 0.12327(9) -0.3528(2) 0.00924(17) Uani 1 1 d . . .
Ca4 Ca 0.03423(3) 1.12345(10) -0.9359(2) 0.00912(18) Uani 1 1 d . . .
Ca2 Ca 0.18991(3) 0.62311(9) 0.65731(19) 0.00820(17) Uani 1 1 d . . .
Ca3 Ca 0.05133(3) 0.61810(10) 0.1311(2) 0.01369(18) Uani 1 1 d . . .
O11 O 0.03661(11) 0.8477(4) -0.1545(6) 0.0109(7) Uani 1 1 d . . .
O4 O 0.23966(10) 0.4151(3) -0.1242(6) 0.0085(6) Uani 1 1 d . . .
O7 O 0.16050(10) 0.3492(3) 0.4655(5) 0.0075(6) Uani 1 1 d . . .
O6 O 0.26030(10) 0.3330(3) 0.3741(6) 0.0099(6) Uani 1 1 d . . .
O8 O 0.05673(10) 0.3397(4) 0.3350(5) 0.0104(7) Uani 1 1 d . . .
O3 O 0.19556(9) 0.1239(3) 0.0832(6) 0.0103(7) Uani 1 1 d . . .
O14 O 0.04834(11) 0.9025(4) -0.6431(6) 0.0095(6) Uani 1 1 d . . .
O9 O 0.09831(10) 0.1240(3) 0.7270(6) 0.0098(6) Uani 1 1 d . . .
O10 O 0.03129(10) 0.3947(4) 0.8261(6) 0.0098(7) Uani 1 1 d . . .
O2 O 0.13780(10) -0.1837(4) -0.0463(5) 0.0109(6) Uani 1 1 d . . .
O5 O 0.13666(10) 0.4318(4) -0.0450(5) 0.0101(6) Uani 1 1 d . . .
O13 O 0.15967(10) 0.8995(3) -0.5360(5) 0.0079(6) Uani 1 1 d . . .
O12 O 0.09895(9) 0.6236(3) -0.4389(6) 0.0094(6) Uani 1 1 d . . .
O1 O 0.20678(9) -0.3757(3) 0.2425(6) 0.0081(6) Uani 1 1 d . . .

loop_
_atom_site_aniso_label
_atom_site_aniso_U_11
_atom_site_aniso_U_22
_atom_site_aniso_U_33
_atom_site_aniso_U_23
_atom_site_aniso_U_13
_atom_site_aniso_U_12
Nb3 0.00504(16) 0.00447(16) 0.0065(2) -0.0007(2) 0.00040(16) -0.00020(13)
Nb2 0.00485(15) 0.00385(17) 0.00441(19) 0.0000(2) 0.00053(16) 0.00000(13)
Nb4 0.00475(16) 0.00424(16) 0.00598(19) -0.0004(2) 0.00047(16) 0.00016(12)
Nb1 0.00521(16) 0.00411(17) 0.00434(18) 0.0000(2) 0.00023(15) -0.00006(13)
Ca1 0.0099(3) 0.0078(4) 0.0100(4) -0.0002(5) -0.0018(4) -0.0004(3)
Ca4 0.0098(4) 0.0082(4) 0.0093(4) -0.0009(4) 0.0008(3) 0.0001(3)
Ca2 0.0100(3) 0.0065(4) 0.0081(4) 0.0000(5) -0.0007(4) 0.0003(3)
Ca3 0.0204(4) 0.0093(4) 0.0114(4) -0.0013(5) 0.0026(4) 0.0006(3)
O11 0.0056(14) 0.0145(17) 0.0126(17) 0.0000(14) 0.0008(12) 0.0003(12)
O4 0.0070(13) 0.0109(14) 0.0076(14) -0.0005(13) -0.0007(11) 0.0028(12)
O7 0.0052(14) 0.0082(13) 0.0090(15) 0.0026(12) 0.0023(12) 0.0005(11)
O6 0.0104(14) 0.0096(14) 0.0097(15) -0.0013(14) -0.0011(11) 0.0032(12)
O8 0.0145(16) 0.0105(16) 0.0064(16) -0.0009(13) -0.0038(13) -0.0022(12)
O3 0.0143(13) 0.0061(14) 0.0106(18) 0.0002(12) -0.0002(12) -0.0016(11)
O14 0.0112(15) 0.0063(15) 0.0110(16) 0.0010(12) -0.0012(12) 0.0014(12)
O9 0.0100(13) 0.0052(13) 0.0142(16) 0.0006(12) 0.0000(12) 0.0010(11)
O10 0.0077(15) 0.0118(16) 0.0100(16) -0.0001(12) -0.0002(12) 0.0006(12)
O2 0.0081(15) 0.0136(14) 0.0109(16) -0.0019(13) -0.0025(11) 0.0008(12)
O5 0.0093(15) 0.0116(14) 0.0095(15) -0.0004(13) -0.0033(11) -0.0017(12)
O13 0.0057(13) 0.0106(14) 0.0073(14) 0.0022(12) 0.0000(12) -0.0012(12)
O12 0.0078(12) 0.0053(13) 0.0150(16) -0.0017(13) 0.0005(12) 0.0012(11)
O1 0.0066(13) 0.0080(14) 0.0097(15) 0.0004(12) 0.0006(11) -0.0005(11)

loop_
_atom_type_symbol
_atom_type_description
_atom_type_scat_dispersion_real
_atom_type_scat_dispersion_imag
_atom_type_scat_source
O O 0.0106 0.0060 'International Tables Vol C Tables 4.2.6.8 and 6.1.1.4'
Ca Ca 0.2262 0.3064 'International Tables Vol C Tables 4.2.6.8 and 6.1.1.4'
Nb Nb -2.0727 0.6215 'International Tables Vol C Tables 4.2.6.8 and 6.1.1.4'

loop_
_geom_angle_atom_site_label_1
_geom_angle_atom_site_label_2
_geom_angle_atom_site_label_3
_geom_angle
_geom_angle_site_symmetry_1
_geom_angle_site_symmetry_3
_geom_angle_publ_flag
O8 Nb3 O10 100.86(13) . . ?
O8 Nb3 O9 101.79(12) . . ?
O10 Nb3 O9 92.48(12) . . ?
O8 Nb3 O12 92.67(13) . 1_556 ?
O10 Nb3 O12 96.85(12) . 1_556 ?
O9 Nb3 O12 161.02(12) . 1_556 ?
O8 Nb3 O7 92.63(12) . . ?
O10 Nb3 O7 166.50(12) . . ?
O9 Nb3 O7 85.08(11) . . ?
O12 Nb3 O7 82.00(10) 1_556 . ?
O8 Nb3 O5 170.27(12) . 1_556 ?
O10 Nb3 O5 87.09(12) . 1_556 ?
O9 Nb3 O5 83.29(11) . 1_556 ?
O12 Nb3 O5 80.72(11) 1_556 1_556 ?
O7 Nb3 O5 79.45(10) . 1_556 ?
O8 Nb3 Ca2 119.38(9) . . ?
O10 Nb3 Ca2 122.98(9) . . ?
O9 Nb3 Ca2 114.43(8) . . ?
O12 Nb3 Ca2 46.85(7) 1_556 . ?
O7 Nb3 Ca2 47.60(7) . . ?
O5 Nb3 Ca2 50.96(7) 1_556 . ?
O8 Nb3 Ca4 112.23(9) . 1_547 ?
O10 Nb3 Ca4 45.49(9) . 1_547 ?
O9 Nb3 Ca4 47.54(8) . 1_547 ?
O12 Nb3 Ca4 136.65(9) 1_556 1_547 ?
O7 Nb3 Ca4 128.89(7) . 1_547 ?
O5 Nb3 Ca4 77.34(7) 1_556 1_547 ?
Ca2 Nb3 Ca4 128.23(3) . 1_547 ?
O8 Nb3 Ca3 41.73(9) . . ?
O10 Nb3 Ca3 101.22(9) . . ?
O9 Nb3 Ca3 142.65(9) . . ?
O12 Nb3 Ca3 50.99(9) 1_556 . ?
O7 Nb3 Ca3 88.55(8) . . ?
O5 Nb3 Ca3 131.51(7) 1_556 . ?
Ca2 Nb3 Ca3 86.80(2) . . ?
Ca4 Nb3 Ca3 139.50(2) 1_547 . ?
O8 Nb3 Ca3 130.51(9) . 1_556 ?
O10 Nb3 Ca3 41.49(9) . 1_556 ?
O9 Nb3 Ca3 108.88(10) . 1_556 ?
O12 Nb3 Ca3 69.12(9) 1_556 1_556 ?
O7 Nb3 Ca3 127.21(8) . 1_556 ?
O5 Nb3 Ca3 53.61(7) 1_556 1_556 ?
Ca2 Nb3 Ca3 81.63(2) . 1_556 ?
Ca4 Nb3 Ca3 67.73(3) 1_547 1_556 ?
Ca3 Nb3 Ca3 104.22(2) . 1_556 ?
O8 Nb3 Ca1 110.75(9) . 1_556 ?
O10 Nb3 Ca1 135.11(10) . 1_556 ?
O9 Nb3 Ca1 51.17(7) . 1_556 ?
O12 Nb3 Ca1 112.16(7) 1_556 1_556 ?
O7 Nb3 Ca1 36.74(7) . 1_556 ?
O5 Nb3 Ca1 65.90(7) 1_556 1_556 ?
Ca2 Nb3 Ca1 66.809(19) . 1_556 ?
Ca4 Nb3 Ca1 92.15(2) 1_547 1_556 ?
Ca3 Nb3 Ca1 123.61(3) . 1_556 ?
Ca3 Nb3 Ca1 118.74(3) 1_556 1_556 ?
O8 Nb3 Ca3 64.23(9) . 2_565 ?
O10 Nb3 Ca3 36.64(9) . 2_565 ?
O9 Nb3 Ca3 99.79(8) . 2_565 ?
O12 Nb3 Ca3 97.54(7) 1_556 2_565 ?
O7 Nb3 Ca3 156.84(8) . 2_565 ?
O5 Nb3 Ca3 123.48(7) 1_556 2_565 ?
Ca2 Nb3 Ca3 142.506(19) . 2_565 ?
Ca4 Nb3 Ca3 65.88(2) 1_547 2_565 ?
Ca3 Nb3 Ca3 73.78(2) . 2_565 ?
Ca3 Nb3 Ca3 72.85(2) 1_556 2_565 ?
Ca1 Nb3 Ca3 150.24(2) 1_556 2_565 ?
O5 Nb2 O7 102.29(12) . . ?
O5 Nb2 O3 99.49(12) . . ?
O7 Nb2 O3 94.26(12) . . ?
O5 Nb2 O4 92.29(12) . . ?
O7 Nb2 O4 164.49(12) . . ?
O3 Nb2 O4 88.45(11) . . ?
O5 Nb2 O1 95.40(12) . 1_565 ?
O7 Nb2 O1 87.58(12) . 1_565 ?
O3 Nb2 O1 164.23(11) . 1_565 ?
O4 Nb2 O1 85.79(11) . 1_565 ?
O5 Nb2 O6 175.29(11) . . ?
O7 Nb2 O6 79.91(12) . . ?
O3 Nb2 O6 84.44(10) . . ?
O4 Nb2 O6 85.17(11) . . ?
O1 Nb2 O6 80.46(10) 1_565 . ?
O5 Nb2 Ca2 52.39(9) . 1_554 ?
O7 Nb2 Ca2 142.80(8) . 1_554 ?
O3 Nb2 Ca2 114.74(9) . 1_554 ?
O4 Nb2 Ca2 46.23(8) . 1_554 ?
O1 Nb2 Ca2 70.88(9) 1_565 1_554 ?
O6 Nb2 Ca2 123.58(8) . 1_554 ?
O5 Nb2 Ca1 121.14(9) . 3 ?
O7 Nb2 Ca1 114.22(9) . 3 ?
O3 Nb2 Ca1 120.78(7) . 3 ?
O4 Nb2 Ca1 52.22(8) . 3 ?
O1 Nb2 Ca1 45.29(7) 1_565 3 ?
O6 Nb2 Ca1 54.24(7) . 3 ?
Ca2 Nb2 Ca1 71.50(2) 1_554 3 ?
O5 Nb2 Ca2 109.93(9) . . ?
O7 Nb2 Ca2 46.50(8) . . ?
O3 Nb2 Ca2 134.25(9) . . ?
O4 Nb2 Ca2 123.28(8) . . ?
O1 Nb2 Ca2 42.21(9) 1_565 . ?
O6 Nb2 Ca2 68.47(8) . . ?
Ca2 Nb2 Ca2 110.95(2) 1_554 . ?
Ca1 Nb2 Ca2 72.06(2) 3 . ?
O5 Nb2 Ca1 132.97(9) . 1_556 ?
O7 Nb2 Ca1 41.55(8) . 1_556 ?
O3 Nb2 Ca1 64.66(9) . 1_556 ?
O4 Nb2 Ca1 128.57(8) . 1_556 ?
O1 Nb2 Ca1 108.21(9) 1_565 1_556 ?
O6 Nb2 Ca1 51.15(8) . 1_556 ?
Ca2 Nb2 Ca1 174.45(2) 1_554 1_556 ?
Ca1 Nb2 Ca1 103.85(2) 3 1_556 ?
Ca2 Nb2 Ca1 69.65(3) . 1_556 ?
O5 Nb2 Ca1 75.49(9) . . ?
O7 Nb2 Ca1 135.27(8) . . ?
O3 Nb2 Ca1 44.24(9) . . ?
O4 Nb2 Ca1 53.52(8) . . ?
O1 Nb2 Ca1 137.05(9) 1_565 . ?
O6 Nb2 Ca1 105.97(8) . . ?
Ca2 Nb2 Ca1 70.64(3) 1_554 . ?
Ca1 Nb2 Ca1 103.77(2) 3 . ?
Ca2 Nb2 Ca1 174.28(2) . . ?
Ca1 Nb2 Ca1 108.21(2) 1_556 . ?
O5 Nb2 Ca2 142.69(9) . 3_544 ?
O7 Nb2 Ca2 106.55(8) . 3_544 ?
O3 Nb2 Ca2 55.64(7) . 3_544 ?
O4 Nb2 Ca2 62.73(8) . 3_544 ?
O1 Nb2 Ca2 108.83(7) 1_565 3_544 ?
O6 Nb2 Ca2 38.57(7) . 3_544 ?
Ca2 Nb2 Ca2 108.96(2) 1_554 3_544 ?
Ca1 Nb2 Ca2 66.535(19) 3 3_544 ?
Ca2 Nb2 Ca2 107.05(2) . 3_544 ?
Ca1 Nb2 Ca2 65.926(19) 1_556 3_544 ?
Ca1 Nb2 Ca2 67.40(2) . 3_544 ?
O14 Nb4 O11 96.26(14) . . ?
O14 Nb4 O9 101.45(12) . 1_564 ?
O11 Nb4 O9 91.75(12) . 1_564 ?
O14 Nb4 O12 92.32(13) . . ?
O11 Nb4 O12 95.73(12) . . ?
O9 Nb4 O12 163.52(12) 1_564 . ?
O14 Nb4 O13 99.84(13) . . ?
O11 Nb4 O13 163.89(13) . . ?
O9 Nb4 O13 85.60(11) 1_564 . ?
O12 Nb4 O13 83.15(10) . . ?
O14 Nb4 O2 174.27(11) . 1_565 ?
O11 Nb4 O2 83.26(12) . 1_565 ?
O9 Nb4 O2 84.27(11) 1_564 1_565 ?
O12 Nb4 O2 82.06(11) . 1_565 ?
O13 Nb4 O2 80.67(10) . 1_565 ?
O14 Nb4 Ca4 48.60(10) . 2_575 ?
O11 Nb4 Ca4 47.66(10) . 2_575 ?
O9 Nb4 Ca4 99.15(8) 1_564 2_575 ?
O12 Nb4 Ca4 96.74(7) . 2_575 ?
O13 Nb4 Ca4 148.45(8) . 2_575 ?
O2 Nb4 Ca4 130.72(8) 1_565 2_575 ?
O14 Nb4 Ca2 125.01(9) . 1_554 ?
O11 Nb4 Ca2 119.71(9) . 1_554 ?
O9 Nb4 Ca2 116.12(8) 1_564 1_554 ?
O12 Nb4 Ca2 47.57(7) . 1_554 ?
O13 Nb4 Ca2 48.96(7) . 1_554 ?
O2 Nb4 Ca2 51.31(7) 1_565 1_554 ?
Ca4 Nb4 Ca2 143.86(2) 2_575 1_554 ?
O14 Nb4 Ca4 105.54(9) . 1_556 ?
O11 Nb4 Ca4 44.43(9) . 1_556 ?
O9 Nb4 Ca4 47.46(8) 1_564 1_556 ?
O12 Nb4 Ca4 136.93(9) . 1_556 ?
O13 Nb4 Ca4 129.73(8) . 1_556 ?
O2 Nb4 Ca4 78.12(8) 1_565 1_556 ?
Ca4 Nb4 Ca4 69.658(18) 2_575 1_556 ?
Ca2 Nb4 Ca4 129.39(3) 1_554 1_556 ?
O14 Nb4 Ca3 43.35(9) . 1_554 ?
O11 Nb4 Ca3 103.23(10) . 1_554 ?
O9 Nb4 Ca3 142.37(9) 1_564 1_554 ?
O12 Nb4 Ca3 49.32(9) . 1_554 ?
O13 Nb4 Ca3 88.27(8) . 1_554 ?
O2 Nb4 Ca3 131.17(7) 1_565 1_554 ?
Ca4 Nb4 Ca3 68.90(2) 2_575 1_554 ?
Ca2 Nb4 Ca3 86.17(2) 1_554 1_554 ?
Ca4 Nb4 Ca3 138.56(2) 1_556 1_554 ?
O14 Nb4 Ca3 121.95(9) . . ?
O11 Nb4 Ca3 38.13(9) . . ?
O9 Nb4 Ca3 110.56(9) 1_564 . ?
O12 Nb4 Ca3 68.36(9) . . ?
O13 Nb4 Ca3 128.91(8) . . ?
O2 Nb4 Ca3 54.86(7) 1_565 . ?
Ca4 Nb4 Ca3 78.76(2) 2_575 . ?
Ca2 Nb4 Ca3 81.57(2) 1_554 . ?
Ca4 Nb4 Ca3 68.92(3) 1_556 . ?
Ca3 Nb4 Ca3 102.08(2) 1_554 . ?
O14 Nb4 Ca1 117.72(10) . 1_565 ?
O11 Nb4 Ca1 132.66(10) . 1_565 ?
O9 Nb4 Ca1 51.91(7) 1_564 1_565 ?
O12 Nb4 Ca1 113.44(7) . 1_565 ?
O13 Nb4 Ca1 37.16(8) . 1_565 ?
O2 Nb4 Ca1 65.99(7) 1_565 1_565 ?
Ca4 Nb4 Ca1 148.35(2) 2_575 1_565 ?
Ca2 Nb4 Ca1 67.542(19) 1_554 1_565 ?
Ca4 Nb4 Ca1 92.62(2) 1_556 1_565 ?
Ca3 Nb4 Ca1 124.10(2) 1_554 1_565 ?
Ca3 Nb4 Ca1 120.21(3) . 1_565 ?
O2 Nb1 O13 100.92(12) . 1_546 ?
O2 Nb1 O6 91.67(12) . 3_544 ?
O13 Nb1 O6 166.52(12) 1_546 3_544 ?
O2 Nb1 O3 98.92(12) . . ?
O13 Nb1 O3 93.56(12) 1_546 . ?
O6 Nb1 O3 89.19(11) 3_544 . ?
O2 Nb1 O1 94.93(12) . . ?
O13 Nb1 O1 87.45(12) 1_546 . ?
O6 Nb1 O1 86.67(11) 3_544 . ?
O3 Nb1 O1 165.65(11) . . ?
O2 Nb1 O4 175.64(10) . 3_545 ?
O13 Nb1 O4 80.47(11) 1_546 3_545 ?
O6 Nb1 O4 86.63(11) 3_544 3_545 ?
O3 Nb1 O4 85.08(10) . 3_545 ?
O1 Nb1 O4 80.97(10) . 3_545 ?
O2 Nb1 Ca2 51.96(9) . 1_544 ?
O13 Nb1 Ca2 141.46(8) 1_546 1_544 ?
O6 Nb1 Ca2 46.29(8) 3_544 1_544 ?
O3 Nb1 Ca2 115.27(9) . 1_544 ?
O1 Nb1 Ca2 70.91(9) . 1_544 ?
O4 Nb1 Ca2 124.70(7) 3_545 1_544 ?
O2 Nb1 Ca1 120.94(9) . 3_545 ?
O13 Nb1 Ca1 115.17(8) 1_546 3_545 ?
O6 Nb1 Ca1 52.98(9) 3_544 3_545 ?
O3 Nb1 Ca1 122.15(7) . 3_545 ?
O1 Nb1 Ca1 45.68(7) . 3_545 ?
O4 Nb1 Ca1 54.98(7) 3_545 3_545 ?
Ca2 Nb1 Ca1 71.71(2) 1_544 3_545 ?
O2 Nb1 Ca1 75.04(9) . . ?
O13 Nb1 Ca1 134.51(8) 1_546 . ?
O6 Nb1 Ca1 53.51(8) 3_544 . ?
O3 Nb1 Ca1 44.61(9) . . ?
O1 Nb1 Ca1 137.73(9) . . ?
O4 Nb1 Ca1 106.99(8) 3_545 . ?
Ca2 Nb1 Ca1 70.87(3) 1_544 . ?
Ca1 Nb1 Ca1 104.53(2) 3_545 . ?
O2 Nb1 Ca1 132.48(9) . 1_556 ?
O13 Nb1 Ca1 41.88(8) 1_546 1_556 ?
O6 Nb1 Ca1 129.68(8) 3_544 1_556 ?
O3 Nb1 Ca1 64.75(9) . 1_556 ?
O1 Nb1 Ca1 108.00(9) . 1_556 ?
O4 Nb1 Ca1 50.92(7) 3_545 1_556 ?
Ca2 Nb1 Ca1 175.50(2) 1_544 1_556 ?
Ca1 Nb1 Ca1 104.32(2) 3_545 1_556 ?
Ca1 Nb1 Ca1 108.66(2) . 1_556 ?
O2 Nb1 Ca2 109.44(9) . 1_545 ?
O13 Nb1 Ca2 47.02(8) 1_546 1_545 ?
O6 Nb1 Ca2 123.96(8) 3_544 1_545 ?
O3 Nb1 Ca2 134.20(10) . 1_545 ?
O1 Nb1 Ca2 41.81(9) . 1_545 ?
O4 Nb1 Ca2 68.43(8) 3_545 1_545 ?
Ca2 Nb1 Ca2 110.53(2) 1_544 1_545 ?
Ca1 Nb1 Ca2 72.10(2) 3_545 1_545 ?
Ca1 Nb1 Ca2 175.29(2) . 1_545 ?
Ca1 Nb1 Ca2 69.57(3) 1_556 1_545 ?
O2 Nb1 Ca2 142.80(9) . 3_544 ?
O13 Nb1 Ca2 107.47(8) 1_546 3_544 ?
O6 Nb1 Ca2 63.42(8) 3_544 3_544 ?
O3 Nb1 Ca2 56.44(7) . 3_544 ?
O1 Nb1 Ca2 109.64(7) . 3_544 ?
O4 Nb1 Ca2 39.04(7) 3_545 3_544 ?
Ca2 Nb1 Ca2 109.70(2) 1_544 3_544 ?
Ca1 Nb1 Ca2 67.060(19) 3_545 3_544 ?
Ca1 Nb1 Ca2 67.95(2) . 3_544 ?
Ca1 Nb1 Ca2 66.336(19) 1_556 3_544 ?
Ca2 Nb1 Ca2 107.47(2) 1_545 3_544 ?
O7 Ca1 O13 95.96(10) 1_554 1_545 ?
O7 Ca1 O1 125.96(9) 1_554 3_554 ?
O13 Ca1 O1 126.97(10) 1_545 3_554 ?
O7 Ca1 O3 111.83(10) 1_554 . ?
O13 Ca1 O3 112.14(10) 1_545 . ?
O1 Ca1 O3 83.39(10) 3_554 . ?
O7 Ca1 O4 119.53(11) 1_554 3_544 ?
O13 Ca1 O4 65.91(9) 1_545 3_544 ?
O1 Ca1 O4 65.47(9) 3_554 3_544 ?
O3 Ca1 O4 128.59(9) . 3_544 ?
O7 Ca1 O6 65.21(9) 1_554 1_554 ?
O13 Ca1 O6 119.39(10) 1_545 1_554 ?
O1 Ca1 O6 65.41(9) 3_554 1_554 ?
O3 Ca1 O6 128.45(9) . 1_554 ?
O4 Ca1 O6 75.11(9) 3_544 1_554 ?
O7 Ca1 O6 169.12(9) 1_554 3_544 ?
O13 Ca1 O6 76.40(9) 1_545 3_544 ?
O1 Ca1 O6 64.77(9) 3_554 3_544 ?
O3 Ca1 O6 65.20(9) . 3_544 ?
O4 Ca1 O6 64.74(8) 3_544 3_544 ?
O6 Ca1 O6 125.23(4) 1_554 3_544 ?
O7 Ca1 O4 75.71(9) 1_554 . ?
O13 Ca1 O4 168.37(9) 1_545 . ?
O1 Ca1 O4 64.54(9) 3_554 . ?
O3 Ca1 O4 64.90(9) . . ?
O4 Ca1 O4 125.17(4) 3_544 . ?
O6 Ca1 O4 64.84(8) 1_554 . ?
O6 Ca1 O4 110.63(9) 3_544 . ?
O7 Ca1 O9 64.06(9) 1_554 1_554 ?
O13 Ca1 O9 63.70(9) 1_545 1_554 ?
O1 Ca1 O9 158.52(11) 3_554 1_554 ?
O3 Ca1 O9 75.13(9) . 1_554 ?
O4 Ca1 O9 129.53(8) 3_544 1_554 ?
O6 Ca1 O9 129.15(8) 1_554 1_554 ?
O6 Ca1 O9 105.29(8) 3_544 1_554 ?
O4 Ca1 O9 104.97(8) . 1_554 ?
O7 Ca1 O3 61.93(9) 1_554 1_554 ?
O13 Ca1 O3 61.84(8) 1_545 1_554 ?
O1 Ca1 O3 107.35(9) 3_554 1_554 ?
O3 Ca1 O3 169.26(11) . 1_554 ?
O4 Ca1 O3 58.74(8) 3_544 1_554 ?
O6 Ca1 O3 58.53(8) 1_554 1_554 ?
O6 Ca1 O3 119.10(8) 3_544 1_554 ?
O4 Ca1 O3 119.00(8) . 1_554 ?
O9 Ca1 O3 94.13(8) 1_554 1_554 ?
O7 Ca1 Nb1 89.17(7) 1_554 3_554 ?
O13 Ca1 Nb1 147.87(8) 1_545 3_554 ?
O1 Ca1 Nb1 36.88(6) 3_554 3_554 ?
O3 Ca1 Nb1 94.98(7) . 3_554 ?
O4 Ca1 Nb1 83.96(6) 3_544 3_554 ?
O6 Ca1 Nb1 36.53(6) 1_554 3_554 ?
O6 Ca1 Nb1 101.42(6) 3_544 3_554 ?
O4 Ca1 Nb1 41.80(6) . 3_554 ?
O9 Ca1 Nb1 143.88(5) 1_554 3_554 ?
O3 Ca1 Nb1 93.68(5) 1_554 3_554 ?
O7 Ca1 Nb2 147.41(8) 1_554 3_544 ?
O13 Ca1 Nb2 90.32(7) 1_545 3_544 ?
O1 Ca1 Nb2 36.76(6) 3_554 3_544 ?
O3 Ca1 Nb2 95.00(7) . 3_544 ?
O4 Ca1 Nb2 36.67(6) 3_544 3_544 ?
O6 Ca1 Nb2 83.86(6) 1_554 3_544 ?
O6 Ca1 Nb2 41.90(6) 3_544 3_544 ?
O4 Ca1 Nb2 101.06(6) . 3_544 ?
O9 Ca1 Nb2 144.50(5) 1_554 3_544 ?
O3 Ca1 Nb2 93.95(5) 1_554 3_544 ?
Nb1 Ca1 Nb2 69.713(17) 3_554 3_544 ?
O8 Ca4 O14 92.18(11) 1_564 . ?
O8 Ca4 O11 159.56(11) 1_564 1_554 ?
O14 Ca4 O11 72.94(10) . 1_554 ?
O8 Ca4 O11 73.98(10) 1_564 2_574 ?
O14 Ca4 O11 75.86(9) . 2_574 ?
O11 Ca4 O11 114.28(6) 1_554 2_574 ?
O8 Ca4 O10 74.97(10) 1_564 1_563 ?
O14 Ca4 O10 166.58(11) . 1_563 ?
O11 Ca4 O10 118.42(12) 1_554 1_563 ?
O11 Ca4 O10 103.61(9) 2_574 1_563 ?
O8 Ca4 O14 125.66(10) 1_564 2_574 ?
O14 Ca4 O14 113.22(7) . 2_574 ?
O11 Ca4 O14 74.07(9) 1_554 2_574 ?
O11 Ca4 O14 67.71(10) 2_574 2_574 ?
O10 Ca4 O14 78.22(9) 1_563 2_574 ?
O8 Ca4 O9 107.47(10) 1_564 1_563 ?
O14 Ca4 O9 113.31(10) . 1_563 ?
O11 Ca4 O9 67.69(9) 1_554 1_563 ?
O11 Ca4 O9 170.41(10) 2_574 1_563 ?
O10 Ca4 O9 68.18(9) 1_563 1_563 ?
O14 Ca4 O9 104.88(9) 2_574 1_563 ?
O8 Ca4 Nb4 100.97(7) 1_564 2_574 ?
O14 Ca4 Nb4 94.90(7) . 2_574 ?
O11 Ca4 Nb4 94.35(7) 1_554 2_574 ?
O11 Ca4 Nb4 33.94(7) 2_574 2_574 ?
O10 Ca4 Nb4 91.42(7) 1_563 2_574 ?
O14 Ca4 Nb4 33.77(7) 2_574 2_574 ?
O9 Ca4 Nb4 138.42(7) 1_563 2_574 ?
O8 Ca4 Nb3 87.41(8) 1_564 1_563 ?
O14 Ca4 Nb3 145.42(8) . 1_563 ?
O11 Ca4 Nb3 96.93(8) 1_554 1_563 ?
O11 Ca4 Nb3 136.30(8) 2_574 1_563 ?
O10 Ca4 Nb3 32.71(6) 1_563 1_563 ?
O14 Ca4 Nb3 94.56(7) 2_574 1_563 ?
O9 Ca4 Nb3 35.83(6) 1_563 1_563 ?
Nb4 Ca4 Nb3 119.14(3) 2_574 1_563 ?
O8 Ca4 Nb4 138.78(8) 1_564 1_554 ?
O14 Ca4 Nb4 90.85(8) . 1_554 ?
O11 Ca4 Nb4 31.95(7) 1_554 1_554 ?
O11 Ca4 Nb4 145.89(7) 2_574 1_554 ?
O10 Ca4 Nb4 96.30(8) 1_563 1_554 ?
O14 Ca4 Nb4 90.11(7) 2_574 1_554 ?
O9 Ca4 Nb4 35.84(6) 1_563 1_554 ?
Nb4 Ca4 Nb4 119.69(3) 2_574 1_554 ?
Nb3 Ca4 Nb4 67.98(2) 1_563 1_554 ?
O8 Ca4 Ca4 161.57(8) 1_564 2_574 ?
O14 Ca4 Ca4 101.99(8) . 2_574 ?
O11 Ca4 Ca4 38.86(7) 1_554 2_574 ?
O11 Ca4 Ca4 97.92(8) 2_574 2_574 ?
O10 Ca4 Ca4 91.39(7) 1_563 2_574 ?
O14 Ca4 Ca4 37.35(7) 2_574 2_574 ?
O9 Ca4 Ca4 77.82(6) 1_563 2_574 ?
Nb4 Ca4 Ca4 66.45(3) 2_574 2_574 ?
Nb3 Ca4 Ca4 87.494(18) 1_563 2_574 ?
Nb4 Ca4 Ca4 53.692(17) 1_554 2_574 ?
O8 Ca4 Ca4 90.95(7) 1_564 2_575 ?
O14 Ca4 Ca4 39.26(7) . 2_575 ?
O11 Ca4 Ca4 86.21(8) 1_554 2_575 ?
O11 Ca4 Ca4 38.82(7) 2_574 2_575 ?
O10 Ca4 Ca4 142.39(8) 1_563 2_575 ?
O14 Ca4 Ca4 82.62(8) 2_574 2_575 ?
O9 Ca4 Ca4 148.88(7) 1_563 2_575 ?
Nb4 Ca4 Ca4 56.65(3) 2_574 2_575 ?
Nb3 Ca4 Ca4 175.08(4) 1_563 2_575 ?
Nb4 Ca4 Ca4 115.93(3) 1_554 2_575 ?
Ca4 Ca4 Ca4 92.64(3) 2_574 2_575 ?
O1 Ca2 O4 112.90(10) 1_565 1_556 ?
O1 Ca2 O6 112.28(10) 1_565 3 ?
O4 Ca2 O6 84.18(10) 1_556 3 ?
O1 Ca2 O12 88.68(10) 1_565 1_556 ?
O4 Ca2 O12 130.21(9) 1_556 1_556 ?
O6 Ca2 O12 129.91(9) 3 1_556 ?
O1 Ca2 O7 69.30(10) 1_565 . ?
O4 Ca2 O7 79.52(9) 1_556 . ?
O6 Ca2 O7 162.58(10) 3 . ?
O12 Ca2 O7 66.67(9) 1_556 . ?
O1 Ca2 O13 69.04(9) 1_565 1_556 ?
O4 Ca2 O13 162.60(9) 1_556 1_556 ?
O6 Ca2 O13 79.36(9) 3 1_556 ?
O12 Ca2 O13 66.17(8) 1_556 1_556 ?
O7 Ca2 O13 116.09(11) . 1_556 ?
O1 Ca2 O2 135.59(10) 1_565 1_566 ?
O4 Ca2 O2 111.04(10) 1_556 1_566 ?
O6 Ca2 O2 66.15(9) 3 1_566 ?
O12 Ca2 O2 67.40(9) 1_556 1_566 ?
O7 Ca2 O2 125.82(9) . 1_566 ?
O13 Ca2 O2 67.16(9) 1_556 1_566 ?
O1 Ca2 O5 136.08(10) 1_565 1_556 ?
O4 Ca2 O5 66.80(9) 1_556 1_556 ?
O6 Ca2 O5 111.33(11) 3 1_556 ?
O12 Ca2 O5 66.97(9) 1_556 1_556 ?
O7 Ca2 O5 67.59(9) . 1_556 ?
O13 Ca2 O5 124.80(9) 1_556 1_556 ?
O2 Ca2 O5 69.13(10) 1_566 1_556 ?
O1 Ca2 O3 71.27(9) 1_565 3 ?
O4 Ca2 O3 61.53(8) 1_556 3 ?
O6 Ca2 O3 61.36(8) 3 3 ?
O12 Ca2 O3 159.95(11) 1_556 3 ?
O7 Ca2 O3 104.83(8) . 3 ?
O13 Ca2 O3 104.96(8) 1_556 3 ?
O2 Ca2 O3 127.42(9) 1_566 3 ?
O5 Ca2 O3 128.24(9) 1_556 3 ?
O1 Ca2 Nb2 143.46(7) 1_565 1_556 ?
O4 Ca2 Nb2 36.83(7) 1_556 1_556 ?
O6 Ca2 Nb2 88.47(8) 3 1_556 ?
O12 Ca2 Nb2 100.83(7) 1_556 1_556 ?
O7 Ca2 Nb2 82.18(7) . 1_556 ?
O13 Ca2 Nb2 146.85(7) 1_556 1_556 ?
O2 Ca2 Nb2 79.71(7) 1_566 1_556 ?
O5 Ca2 Nb2 33.92(6) 1_556 1_556 ?
O3 Ca2 Nb2 95.67(6) 3 1_556 ?
O1 Ca2 Nb1 142.60(7) 1_565 1_566 ?
O4 Ca2 Nb1 88.03(7) 1_556 1_566 ?
O6 Ca2 Nb1 36.39(7) 3 1_566 ?
O12 Ca2 Nb1 101.21(7) 1_556 1_566 ?
O7 Ca2 Nb1 147.56(7) . 1_566 ?
O13 Ca2 Nb1 82.08(7) 1_556 1_566 ?
O2 Ca2 Nb1 33.87(6) 1_566 1_566 ?
O5 Ca2 Nb1 79.97(7) 1_556 1_566 ?
O3 Ca2 Nb1 94.99(6) 3 1_566 ?
Nb2 Ca2 Nb1 70.34(2) 1_556 1_566 ?
O1 Ca2 Nb4 95.83(7) 1_565 1_556 ?
O4 Ca2 Nb4 149.62(8) 1_556 1_556 ?
O6 Ca2 Nb4 94.22(7) 3 1_556 ?
O12 Ca2 Nb4 36.81(6) 1_556 1_556 ?
O7 Ca2 Nb4 102.94(7) . 1_556 ?
O13 Ca2 Nb4 38.92(6) 1_556 1_556 ?
O2 Ca2 Nb4 43.01(6) 1_566 1_556 ?
O5 Ca2 Nb4 85.90(6) 1_556 1_556 ?
O3 Ca2 Nb4 142.37(5) 3 1_556 ?
Nb2 Ca2 Nb4 112.92(3) 1_556 1_556 ?
Nb1 Ca2 Nb4 73.707(19) 1_566 1_556 ?
O11 Ca3 O8 164.86(11) . . ?
O11 Ca3 O10 99.92(9) . 2_564 ?
O8 Ca3 O10 79.26(10) . 2_564 ?
O11 Ca3 O10 91.93(12) . 1_554 ?
O8 Ca3 O10 73.14(10) . 1_554 ?
O10 Ca3 O10 94.49(7) 2_564 1_554 ?
O11 Ca3 O14 71.15(11) . 1_556 ?
O8 Ca3 O14 122.86(11) . 1_556 ?
O10 Ca3 O14 77.87(9) 2_564 1_556 ?
O10 Ca3 O14 159.58(11) 1_554 1_556 ?
O11 Ca3 O12 130.02(10) . 1_556 ?
O8 Ca3 O12 65.04(9) . 1_556 ?
O10 Ca3 O12 91.98(10) 2_564 1_556 ?
O10 Ca3 O12 135.57(9) 1_554 1_556 ?
O14 Ca3 O12 64.27(9) 1_556 1_556 ?
O11 Ca3 O5 106.13(9) . . ?
O8 Ca3 O5 70.42(9) . . ?
O10 Ca3 O5 147.31(9) 2_564 . ?
O10 Ca3 O5 65.60(9) 1_554 . ?
O14 Ca3 O5 129.11(9) 1_556 . ?
O12 Ca3 O5 86.26(8) 1_556 . ?
O11 Ca3 O2 61.51(9) . 1_565 ?
O8 Ca3 O2 124.80(9) . 1_565 ?
O10 Ca3 O2 150.66(9) 2_564 1_565 ?
O10 Ca3 O2 107.86(9) 1_554 1_565 ?
O14 Ca3 O2 74.63(9) 1_556 1_565 ?
O12 Ca3 O2 85.27(8) 1_556 1_565 ?
O5 Ca3 O2 61.77(8) . 1_565 ?
O11 Ca3 Nb3 165.73(9) . . ?
O8 Ca3 Nb3 29.36(7) . . ?
O10 Ca3 Nb3 83.09(7) 2_564 . ?
O10 Ca3 Nb3 101.79(8) 1_554 . ?
O14 Ca3 Nb3 96.11(8) 1_556 . ?
O12 Ca3 Nb3 35.71(5) 1_556 . ?
O5 Ca3 Nb3 76.55(6) . . ?
O2 Ca3 Nb3 109.70(6) 1_565 . ?
O11 Ca3 Nb4 97.74(8) . 1_556 ?
O8 Ca3 Nb4 97.29(7) . 1_556 ?
O10 Ca3 Nb4 86.20(8) 2_564 1_556 ?
O10 Ca3 Nb4 170.05(8) 1_554 1_556 ?
O14 Ca3 Nb4 29.98(7) 1_556 1_556 ?
O12 Ca3 Nb4 34.50(5) 1_556 1_556 ?
O5 Ca3 Nb4 109.07(6) . 1_556 ?
O2 Ca3 Nb4 75.07(6) 1_565 1_556 ?
Nb3 Ca3 Nb4 68.41(3) . 1_556 ?
O11 Ca3 Nb3 85.65(8) . 1_554 ?
O8 Ca3 Nb3 82.57(7) . 1_554 ?
O10 Ca3 Nb3 124.67(8) 2_564 1_554 ?
O10 Ca3 Nb3 30.20(6) 1_554 1_554 ?
O14 Ca3 Nb3 150.86(8) 1_556 1_554 ?
O12 Ca3 Nb3 125.69(6) 1_556 1_554 ?
O5 Ca3 Nb3 40.70(6) . 1_554 ?
O2 Ca3 Nb3 78.93(6) 1_565 1_554 ?
Nb3 Ca3 Nb3 104.22(2) . 1_554 ?
Nb4 Ca3 Nb3 148.07(3) 1_556 1_554 ?
O11 Ca3 Nb4 28.38(7) . . ?
O8 Ca3 Nb4 147.18(7) . . ?
O10 Ca3 Nb4 127.92(8) 2_564 . ?
O10 Ca3 Nb4 85.34(8) 1_554 . ?
O14 Ca3 Nb4 84.66(8) 1_556 . ?
O12 Ca3 Nb4 123.35(6) 1_556 . ?
O5 Ca3 Nb4 78.27(6) . . ?
O2 Ca3 Nb4 39.58(6) 1_565 . ?
Nb3 Ca3 Nb4 147.95(3) . . ?
Nb4 Ca3 Nb4 102.08(2) 1_556 . ?
Nb3 Ca3 Nb4 67.03(3) 1_554 . ?
Nb4 O11 Ca3 113.49(13) . . ?
Nb4 O11 Ca4 103.63(12) . 1_556 ?
Ca3 O11 Ca4 108.84(13) . 1_556 ?
Nb4 O11 Ca4 98.39(13) . 2_575 ?
Ca3 O11 Ca4 127.40(12) . 2_575 ?
Ca4 O11 Ca4 102.32(11) 1_556 2_575 ?
Nb2 O4 Nb1 157.60(15) . 3_554 ?
Nb2 O4 Ca2 96.94(10) . 1_554 ?
Nb1 O4 Ca2 105.21(12) 3_554 1_554 ?
Nb2 O4 Ca1 91.11(11) . 3 ?
Nb1 O4 Ca1 88.13(9) 3_554 3 ?
Ca2 O4 Ca1 100.53(9) 1_554 3 ?
Nb2 O4 Ca1 90.63(10) . . ?
Nb1 O4 Ca1 83.22(9) 3_554 . ?
Ca2 O4 Ca1 97.75(10) 1_554 . ?
Ca1 O4 Ca1 161.28(12) 3 . ?
Nb2 O7 Nb3 137.63(15) . . ?
Nb2 O7 Ca1 104.87(12) . 1_556 ?
Nb3 O7 Ca1 110.08(12) . 1_556 ?
Nb2 O7 Ca2 98.95(11) . . ?
Nb3 O7 Ca2 93.10(10) . . ?
Ca1 O7 Ca2 107.01(11) 1_556 . ?
Nb1 O6 Nb2 156.64(15) 3 . ?
Nb1 O6 Ca2 97.33(11) 3 3_544 ?
Nb2 O6 Ca2 105.93(12) . 3_544 ?
Nb1 O6 Ca1 90.49(11) 3 1_556 ?
Nb2 O6 Ca1 87.66(9) . 1_556 ?
Ca2 O6 Ca1 100.05(10) 3_544 1_556 ?
Nb1 O6 Ca1 90.82(10) 3 3 ?
Nb2 O6 Ca1 83.87(9) . 3 ?
Ca2 O6 Ca1 98.06(11) 3_544 3 ?
Ca1 O6 Ca1 161.51(12) 1_556 3 ?
Nb3 O8 Ca4 140.94(15) . 1_546 ?
Nb3 O8 Ca3 108.91(13) . . ?
Ca4 O8 Ca3 108.86(12) 1_546 . ?
Nb1 O3 Nb2 158.90(18) . . ?
Nb1 O3 Ca1 100.14(12) . . ?
Nb2 O3 Ca1 100.68(11) . . ?
Nb1 O3 Ca2 90.89(9) . 3_544 ?
Nb2 O3 Ca2 91.95(9) . 3_544 ?
Ca1 O3 Ca2 91.60(9) . 3_544 ?
Nb1 O3 Ca1 80.08(10) . 1_556 ?
Nb2 O3 Ca1 80.12(10) . 1_556 ?
Ca1 O3 Ca1 169.26(11) . 1_556 ?
Ca2 O3 Ca1 77.66(7) 3_544 1_556 ?
Nb4 O14 Ca4 135.73(15) . . ?
Nb4 O14 Ca4 97.63(13) . 2_575 ?
Ca4 O14 Ca4 103.39(10) . 2_575 ?
Nb4 O14 Ca3 106.67(12) . 1_554 ?
Ca4 O14 Ca3 107.07(12) . 1_554 ?
Ca4 O14 Ca3 100.65(11) 2_575 1_554 ?
Nb3 O9 Nb4 143.07(16) . 1_546 ?
Nb3 O9 Ca4 96.63(11) . 1_547 ?
Nb4 O9 Ca4 96.70(10) 1_546 1_547 ?
Nb3 O9 Ca1 95.97(9) . 1_556 ?
Nb4 O9 Ca1 94.80(10) 1_546 1_556 ?
Ca4 O9 Ca1 141.27(12) 1_547 1_556 ?
Nb3 O10 Ca3 116.16(15) . 2_565 ?
Nb3 O10 Ca3 108.30(12) . 1_556 ?
Ca3 O10 Ca3 121.44(11) 2_565 1_556 ?
Nb3 O10 Ca4 101.81(12) . 1_547 ?
Ca3 O10 Ca4 103.16(11) 2_565 1_547 ?
Ca3 O10 Ca4 102.90(12) 1_556 1_547 ?
Nb1 O2 Nb4 149.33(16) . 1_545 ?
Nb1 O2 Ca2 94.17(11) . 1_544 ?
Nb4 O2 Ca2 85.68(10) 1_545 1_544 ?
Nb1 O2 Ca3 122.89(13) . 1_545 ?
Nb4 O2 Ca3 85.57(8) 1_545 1_545 ?
Ca2 O2 Ca3 109.05(10) 1_544 1_545 ?
Nb2 O5 Nb3 148.94(15) . 1_554 ?
Nb2 O5 Ca2 93.69(11) . 1_554 ?
Nb3 O5 Ca2 85.82(9) 1_554 1_554 ?
Nb2 O5 Ca3 122.87(13) . . ?
Nb3 O5 Ca3 85.69(8) 1_554 . ?
Ca2 O5 Ca3 110.94(10) 1_554 . ?
Nb1 O13 Nb4 140.16(14) 1_564 . ?
Nb1 O13 Ca1 103.88(12) 1_564 1_565 ?
Nb4 O13 Ca1 110.04(12) . 1_565 ?
Nb1 O13 Ca2 98.04(11) 1_564 1_554 ?
Nb4 O13 Ca2 92.13(10) . 1_554 ?
Ca1 O13 Ca2 106.17(11) 1_565 1_554 ?
Nb4 O12 Nb3 153.90(16) . 1_554 ?
Nb4 O12 Ca2 95.62(10) . 1_554 ?
Nb3 O12 Ca2 96.58(10) 1_554 1_554 ?
Nb4 O12 Ca3 96.18(10) . 1_554 ?
Nb3 O12 Ca3 93.30(10) 1_554 1_554 ?
Ca2 O12 Ca3 130.46(12) 1_554 1_554 ?
Nb1 O1 Nb2 141.82(16) . 1_545 ?
Nb1 O1 Ca2 103.11(12) . 1_545 ?
Nb2 O1 Ca2 102.22(12) 1_545 1_545 ?
Nb1 O1 Ca1 97.44(10) . 3_545 ?
Nb2 O1 Ca1 97.95(10) 1_545 3_545 ?
Ca2 O1 Ca1 113.74(12) 1_545 3_545 ?

loop_
_geom_bond_atom_site_label_1
_geom_bond_atom_site_label_2
_geom_bond_distance
_geom_bond_site_symmetry_2
_geom_bond_publ_flag
Nb3 O8 1.784(3) . ?
Nb3 O10 1.868(3) . ?
Nb3 O9 1.994(3) . ?
Nb3 O12 2.013(2) 1_556 ?
Nb3 O7 2.129(3) . ?
Nb3 O5 2.305(3) 1_556 ?
Nb3 Ca2 3.3565(8) . ?
Nb3 Ca4 3.3831(11) 1_547 ?
Nb3 Ca3 3.4427(13) . ?
Nb3 Ca3 3.5243(13) 1_556 ?
Nb3 Ca1 3.6543(8) 1_556 ?
Nb3 Ca3 3.6665(9) 2_565 ?
Nb2 O5 1.842(3) . ?
Nb2 O7 1.941(3) . ?
Nb2 O3 1.986(2) . ?
Nb2 O4 1.989(3) . ?
Nb2 O1 2.012(3) 1_565 ?
Nb2 O6 2.236(3) . ?
Nb2 Ca2 3.2932(11) 1_554 ?
Nb2 Ca1 3.3293(8) 3 ?
Nb2 Ca2 3.3807(11) . ?
Nb2 Ca1 3.3918(11) 1_556 ?
Nb2 Ca1 3.3956(11) . ?
Nb2 Ca2 3.7031(9) 3_544 ?
Nb4 O14 1.832(3) . ?
Nb4 O11 1.844(3) . ?
Nb4 O9 1.997(3) 1_564 ?
Nb4 O12 2.001(2) . ?
Nb4 O13 2.090(3) . ?
Nb4 O2 2.274(3) 1_565 ?
Nb4 Ca4 3.2672(9) 2_575 ?
Nb4 Ca2 3.3240(8) 1_554 ?
Nb4 Ca4 3.3867(11) 1_556 ?
Nb4 Ca3 3.5128(13) 1_554 ?
Nb4 Ca3 3.5582(12) . ?
Nb4 Ca1 3.6240(8) 1_565 ?
Nb1 O2 1.841(3) . ?
Nb1 O13 1.964(3) 1_546 ?
Nb1 O6 1.971(3) 3_544 ?
Nb1 O3 1.982(2) . ?
Nb1 O1 2.004(3) . ?
Nb1 O4 2.222(3) 3_545 ?
Nb1 Ca2 3.2949(11) 1_544 ?
Nb1 Ca1 3.3108(8) 3_545 ?
Nb1 Ca1 3.3794(11) . ?
Nb1 Ca1 3.3888(11) 1_556 ?
Nb1 Ca2 3.3955(11) 1_545 ?
Nb1 Ca2 3.6703(9) 3_544 ?
Ca1 O7 2.328(3) 1_554 ?
Ca1 O13 2.330(3) 1_545 ?
Ca1 O1 2.389(3) 3_554 ?
Ca1 O3 2.411(3) . ?
Ca1 O4 2.632(3) 3_544 ?
Ca1 O6 2.644(3) 1_554 ?
Ca1 O6 2.717(3) 3_544 ?
Ca1 O4 2.731(3) . ?
Ca1 O9 2.862(3) 1_554 ?
Ca1 O3 3.112(3) 1_554 ?
Ca1 Nb1 3.3108(8) 3_554 ?
Ca1 Nb2 3.3293(8) 3_544 ?
Ca4 O8 2.311(3) 1_564 ?
Ca4 O14 2.371(3) . ?
Ca4 O11 2.439(3) 1_554 ?
Ca4 O11 2.441(3) 2_574 ?
Ca4 O10 2.465(3) 1_563 ?
Ca4 O14 2.473(3) 2_574 ?
Ca4 O9 2.513(3) 1_563 ?
Ca4 Nb4 3.2672(9) 2_574 ?
Ca4 Nb3 3.3832(11) 1_563 ?
Ca4 Nb4 3.3867(11) 1_554 ?
Ca4 Ca4 3.8015(11) 2_574 ?
Ca4 Ca4 3.8015(11) 2_575 ?
Ca2 O1 2.324(3) 1_565 ?
Ca2 O4 2.396(3) 1_556 ?
Ca2 O6 2.401(3) 3 ?
Ca2 O12 2.465(3) 1_556 ?
Ca2 O7 2.482(3) . ?
Ca2 O13 2.509(3) 1_556 ?
Ca2 O2 2.602(3) 1_566 ?
Ca2 O5 2.614(3) 1_556 ?
Ca2 O3 3.059(3) 3 ?
Ca2 Nb2 3.2932(11) 1_556 ?
Ca2 Nb1 3.2949(11) 1_566 ?
Ca2 Nb4 3.3240(8) 1_556 ?
Ca3 O11 2.396(3) . ?
Ca3 O8 2.422(3) . ?
Ca3 O10 2.438(3) 2_564 ?
Ca3 O10 2.459(3) 1_554 ?
Ca3 O14 2.517(3) 1_556 ?
Ca3 O12 2.680(3) 1_556 ?
Ca3 O5 2.845(3) . ?
Ca3 O2 2.918(3) 1_565 ?
Ca3 Nb4 3.5128(13) 1_556 ?
Ca3 Nb3 3.5243(13) 1_554 ?
O11 Ca4 2.439(3) 1_556 ?
O11 Ca4 2.441(3) 2_575 ?
O4 Nb1 2.222(3) 3_554 ?
O4 Ca2 2.396(3) 1_554 ?
O4 Ca1 2.632(3) 3 ?
O7 Ca1 2.328(3) 1_556 ?
O6 Nb1 1.971(3) 3 ?
O6 Ca2 2.401(3) 3_544 ?
O6 Ca1 2.644(3) 1_556 ?
O6 Ca1 2.717(3) 3 ?
O8 Ca4 2.311(3) 1_546 ?
O3 Ca2 3.059(3) 3_544 ?
O3 Ca1 3.112(3) 1_556 ?
O14 Ca4 2.473(3) 2_575 ?
O14 Ca3 2.517(3) 1_554 ?
O9 Nb4 1.997(3) 1_546 ?
O9 Ca4 2.513(3) 1_547 ?
O9 Ca1 2.862(3) 1_556 ?
O10 Ca3 2.438(3) 2_565 ?
O10 Ca3 2.459(3) 1_556 ?
O10 Ca4 2.465(3) 1_547 ?
O2 Nb4 2.274(3) 1_545 ?
O2 Ca2 2.602(3) 1_544 ?
O2 Ca3 2.918(3) 1_545 ?
O5 Nb3 2.305(3) 1_554 ?
O5 Ca2 2.614(3) 1_554 ?
O13 Nb1 1.964(3) 1_564 ?
O13 Ca1 2.330(3) 1_565 ?
O13 Ca2 2.509(3) 1_554 ?
O12 Nb3 2.013(2) 1_554 ?
O12 Ca2 2.465(3) 1_554 ?
O12 Ca3 2.680(3) 1_554 ?
O1 Nb2 2.012(3) 1_545 ?
O1 Ca2 2.324(3) 1_545 ?
O1 Ca1 2.389(3) 3_545 ?

loop_
_geom_torsion_atom_site_label_1
_geom_torsion_atom_site_label_2
_geom_torsion_atom_site_label_3
_geom_torsion_atom_site_label_4
_geom_torsion
_geom_torsion_site_symmetry_1
_geom_torsion_site_symmetry_2
_geom_torsion_site_symmetry_3
_geom_torsion_site_symmetry_4
_geom_torsion_publ_flag
O8 Nb3 Ca3 O11 -176.5(3) . . . . ?
O10 Nb3 Ca3 O11 89.7(3) . . . . ?
O9 Nb3 Ca3 O11 -160.9(3) . . . . ?
O12 Nb3 Ca3 O11 0.0(3) 1_556 . . . ?
O7 Nb3 Ca3 O11 -80.9(3) . . . . ?
O5 Nb3 Ca3 O11 -6.4(3) 1_556 . . . ?
Ca2 Nb3 Ca3 O11 -33.3(3) . . . . ?
Ca4 Nb3 Ca3 O11 119.5(3) 1_547 . . . ?
Ca3 Nb3 Ca3 O11 47.2(3) 1_556 . . . ?
Ca1 Nb3 Ca3 O11 -92.6(3) 1_556 . . . ?
Ca3 Nb3 Ca3 O11 114.3(3) 2_565 . . . ?
O10 Nb3 Ca3 O8 -93.79(16) . . . . ?
O9 Nb3 Ca3 O8 15.63(19) . . . . ?
O12 Nb3 Ca3 O8 176.45(17) 1_556 . . . ?
O7 Nb3 Ca3 O8 95.59(15) . . . . ?
O5 Nb3 Ca3 O8 170.10(16) 1_556 . . . ?
Ca2 Nb3 Ca3 O8 143.20(14) . . . . ?
Ca4 Nb3 Ca3 O8 -64.05(14) 1_547 . . . ?
Ca3 Nb3 Ca3 O8 -136.27(13) 1_556 . . . ?
Ca1 Nb3 Ca3 O8 83.91(14) 1_556 . . . ?
Ca3 Nb3 Ca3 O8 -69.25(13) 2_565 . . . ?
O8 Nb3 Ca3 O10 80.36(16) . . . 2_564 ?
O10 Nb3 Ca3 O10 -13.43(14) . . . 2_564 ?
O9 Nb3 Ca3 O10 95.99(15) . . . 2_564 ?
O12 Nb3 Ca3 O10 -103.18(12) 1_556 . . 2_564 ?
O7 Nb3 Ca3 O10 175.95(10) . . . 2_564 ?
O5 Nb3 Ca3 O10 -109.54(12) 1_556 . . 2_564 ?
Ca2 Nb3 Ca3 O10 -136.44(7) . . . 2_564 ?
Ca4 Nb3 Ca3 O10 16.31(9) 1_547 . . 2_564 ?
Ca3 Nb3 Ca3 O10 -55.91(8) 1_556 . . 2_564 ?
Ca1 Nb3 Ca3 O10 164.27(7) 1_556 . . 2_564 ?
Ca3 Nb3 Ca3 O10 11.11(7) 2_565 . . 2_564 ?
O8 Nb3 Ca3 O10 -12.81(14) . . . 1_554 ?
O10 Nb3 Ca3 O10 -106.60(12) . . . 1_554 ?
O9 Nb3 Ca3 O10 2.83(14) . . . 1_554 ?
O12 Nb3 Ca3 O10 163.65(12) 1_556 . . 1_554 ?
O7 Nb3 Ca3 O10 82.78(10) . . . 1_554 ?
O5 Nb3 Ca3 O10 157.29(11) 1_556 . . 1_554 ?
Ca2 Nb3 Ca3 O10 130.39(7) . . . 1_554 ?
Ca4 Nb3 Ca3 O10 -76.86(8) 1_547 . . 1_554 ?
Ca3 Nb3 Ca3 O10 -149.08(6) 1_556 . . 1_554 ?
Ca1 Nb3 Ca3 O10 71.10(7) 1_556 . . 1_554 ?
Ca3 Nb3 Ca3 O10 -82.06(7) 2_565 . . 1_554 ?
O8 Nb3 Ca3 O14 157.31(17) . . . 1_556 ?
O10 Nb3 Ca3 O14 63.52(12) . . . 1_556 ?
O9 Nb3 Ca3 O14 172.95(14) . . . 1_556 ?
O12 Nb3 Ca3 O14 -26.23(12) 1_556 . . 1_556 ?
O7 Nb3 Ca3 O14 -107.10(10) . . . 1_556 ?
O5 Nb3 Ca3 O14 -32.59(12) 1_556 . . 1_556 ?
Ca2 Nb3 Ca3 O14 -59.49(7) . . . 1_556 ?
Ca4 Nb3 Ca3 O14 93.26(8) 1_547 . . 1_556 ?
Ca3 Nb3 Ca3 O14 21.04(8) 1_556 . . 1_556 ?
Ca1 Nb3 Ca3 O14 -118.78(7) 1_556 . . 1_556 ?
Ca3 Nb3 Ca3 O14 88.06(7) 2_565 . . 1_556 ?
O8 Nb3 Ca3 O12 -176.45(17) . . . 1_556 ?
O10 Nb3 Ca3 O12 89.75(13) . . . 1_556 ?
O9 Nb3 Ca3 O12 -160.82(17) . . . 1_556 ?
O7 Nb3 Ca3 O12 -80.87(12) . . . 1_556 ?
O5 Nb3 Ca3 O12 -6.35(13) 1_556 . . 1_556 ?
Ca2 Nb3 Ca3 O12 -33.26(10) . . . 1_556 ?
Ca4 Nb3 Ca3 O12 119.50(11) 1_547 . . 1_556 ?
Ca3 Nb3 Ca3 O12 47.27(10) 1_556 . . 1_556 ?
Ca1 Nb3 Ca3 O12 -92.54(10) 1_556 . . 1_556 ?
Ca3 Nb3 Ca3 O12 114.29(10) 2_565 . . 1_556 ?
O8 Nb3 Ca3 O5 -73.88(14) . . . . ?
O10 Nb3 Ca3 O5 -167.67(11) . . . . ?
O9 Nb3 Ca3 O5 -58.25(14) . . . . ?
O12 Nb3 Ca3 O5 102.58(11) 1_556 . . . ?
O7 Nb3 Ca3 O5 21.71(9) . . . . ?
O5 Nb3 Ca3 O5 96.22(11) 1_556 . . . ?
Ca2 Nb3 Ca3 O5 69.32(6) . . . . ?
Ca4 Nb3 Ca3 O5 -137.93(7) 1_547 . . . ?
Ca3 Nb3 Ca3 O5 149.85(6) 1_556 . . . ?
Ca1 Nb3 Ca3 O5 10.03(6) 1_556 . . . ?
Ca3 Nb3 Ca3 O5 -143.13(6) 2_565 . . . ?
O8 Nb3 Ca3 O2 -126.85(15) . . . 1_565 ?
O10 Nb3 Ca3 O2 139.35(11) . . . 1_565 ?
O9 Nb3 Ca3 O2 -111.22(14) . . . 1_565 ?
O12 Nb3 Ca3 O2 49.60(12) 1_556 . . 1_565 ?
O7 Nb3 Ca3 O2 -31.27(10) . . . 1_565 ?
O5 Nb3 Ca3 O2 43.25(11) 1_556 . . 1_565 ?
Ca2 Nb3 Ca3 O2 16.34(7) . . . 1_565 ?
Ca4 Nb3 Ca3 O2 169.10(7) 1_547 . . 1_565 ?
Ca3 Nb3 Ca3 O2 96.88(7) 1_556 . . 1_565 ?
Ca1 Nb3 Ca3 O2 -42.94(7) 1_556 . . 1_565 ?
Ca3 Nb3 Ca3 O2 163.89(7) 2_565 . . 1_565 ?
O8 Nb3 Ca3 Nb4 169.00(13) . . . 1_556 ?
O10 Nb3 Ca3 Nb4 75.21(9) . . . 1_556 ?
O9 Nb3 Ca3 Nb4 -175.37(13) . . . 1_556 ?
O12 Nb3 Ca3 Nb4 -14.55(10) 1_556 . . 1_556 ?
O7 Nb3 Ca3 Nb4 -95.42(7) . . . 1_556 ?
O5 Nb3 Ca3 Nb4 -20.90(9) 1_556 . . 1_556 ?
Ca2 Nb3 Ca3 Nb4 -47.805(19) . . . 1_556 ?
Ca4 Nb3 Ca3 Nb4 104.95(4) 1_547 . . 1_556 ?
Ca3 Nb3 Ca3 Nb4 32.73(3) 1_556 . . 1_556 ?
Ca1 Nb3 Ca3 Nb4 -107.09(2) 1_556 . . 1_556 ?
Ca3 Nb3 Ca3 Nb4 99.743(17) 2_565 . . 1_556 ?
O8 Nb3 Ca3 Nb3 -43.73(13) . . . 1_554 ?
O10 Nb3 Ca3 Nb3 -137.52(9) . . . 1_554 ?
O9 Nb3 Ca3 Nb3 -28.10(13) . . . 1_554 ?
O12 Nb3 Ca3 Nb3 132.73(10) 1_556 . . 1_554 ?
O7 Nb3 Ca3 Nb3 51.86(8) . . . 1_554 ?
O5 Nb3 Ca3 Nb3 126.37(9) 1_556 . . 1_554 ?
Ca2 Nb3 Ca3 Nb3 99.47(3) . . . 1_554 ?
Ca4 Nb3 Ca3 Nb3 -107.78(4) 1_547 . . 1_554 ?
Ca3 Nb3 Ca3 Nb3 180.0 1_556 . . 1_554 ?
Ca1 Nb3 Ca3 Nb3 40.18(3) 1_556 . . 1_554 ?
Ca3 Nb3 Ca3 Nb3 -112.98(3) 2_565 . . 1_554 ?
O8 Nb3 Ca3 Nb4 -113.00(15) . . . . ?
O10 Nb3 Ca3 Nb4 153.21(11) . . . . ?
O9 Nb3 Ca3 Nb4 -97.36(13) . . . . ?
O12 Nb3 Ca3 Nb4 63.46(11) 1_556 . . . ?
O7 Nb3 Ca3 Nb4 -17.41(10) . . . . ?
O5 Nb3 Ca3 Nb4 57.10(12) 1_556 . . . ?
Ca2 Nb3 Ca3 Nb4 30.20(7) . . . . ?
Ca4 Nb3 Ca3 Nb4 -177.05(4) 1_547 . . . ?
Ca3 Nb3 Ca3 Nb4 110.73(6) 1_556 . . . ?
Ca1 Nb3 Ca3 Nb4 -29.09(8) 1_556 . . . ?
Ca3 Nb3 Ca3 Nb4 177.75(6) 2_565 . . . ?
O14 Nb4 Ca3 O11 -54.1(2) . . . . ?
O9 Nb4 Ca3 O11 64.85(18) 1_564 . . . ?
O12 Nb4 Ca3 O11 -132.79(18) . . . . ?
O13 Nb4 Ca3 O11 166.23(18) . . . . ?
O2 Nb4 Ca3 O11 131.62(18) 1_565 . . . ?
Ca4 Nb4 Ca3 O11 -30.81(16) 2_575 . . . ?
Ca2 Nb4 Ca3 O11 179.67(16) 1_554 . . . ?
Ca4 Nb4 Ca3 O11 41.54(16) 1_556 . . . ?
Ca3 Nb4 Ca3 O11 -96.11(16) 1_554 . . . ?
Ca1 Nb4 Ca3 O11 121.89(16) 1_565 . . . ?
O14 Nb4 Ca3 O8 97.19(17) . . . . ?
O11 Nb4 Ca3 O8 151.3(2) . . . . ?
O9 Nb4 Ca3 O8 -143.88(15) 1_564 . . . ?
O12 Nb4 Ca3 O8 18.49(16) . . . . ?
O13 Nb4 Ca3 O8 -42.49(17) . . . . ?
O2 Nb4 Ca3 O8 -77.10(16) 1_565 . . . ?
Ca4 Nb4 Ca3 O8 120.47(13) 2_575 . . . ?
Ca2 Nb4 Ca3 O8 -29.05(13) 1_554 . . . ?
Ca4 Nb4 Ca3 O8 -167.19(14) 1_556 . . . ?
Ca3 Nb4 Ca3 O8 55.16(14) 1_554 . . . ?
Ca1 Nb4 Ca3 O8 -86.84(14) 1_565 . . . ?
O14 Nb4 Ca3 O10 -43.34(14) . . . 2_564 ?
O11 Nb4 Ca3 O10 10.75(18) . . . 2_564 ?
O9 Nb4 Ca3 O10 75.60(13) 1_564 . . 2_564 ?
O12 Nb4 Ca3 O10 -122.04(13) . . . 2_564 ?
O13 Nb4 Ca3 O10 176.98(13) . . . 2_564 ?
O2 Nb4 Ca3 O10 142.37(13) 1_565 . . 2_564 ?
Ca4 Nb4 Ca3 O10 -20.06(10) 2_575 . . 2_564 ?
Ca2 Nb4 Ca3 O10 -169.58(10) 1_554 . . 2_564 ?
Ca4 Nb4 Ca3 O10 52.29(10) 1_556 . . 2_564 ?
Ca3 Nb4 Ca3 O10 -85.36(10) 1_554 . . 2_564 ?
Ca1 Nb4 Ca3 O10 132.64(10) 1_565 . . 2_564 ?
O14 Nb4 Ca3 O10 48.73(13) . . . 1_554 ?
O11 Nb4 Ca3 O10 102.82(18) . . . 1_554 ?
O9 Nb4 Ca3 O10 167.67(10) 1_564 . . 1_554 ?
O12 Nb4 Ca3 O10 -29.97(10) . . . 1_554 ?
O13 Nb4 Ca3 O10 -90.95(12) . . . 1_554 ?
O2 Nb4 Ca3 O10 -125.56(11) 1_565 . . 1_554 ?
Ca4 Nb4 Ca3 O10 72.01(7) 2_575 . . 1_554 ?
Ca2 Nb4 Ca3 O10 -77.51(7) 1_554 . . 1_554 ?
Ca4 Nb4 Ca3 O10 144.36(7) 1_556 . . 1_554 ?
Ca3 Nb4 Ca3 O10 6.71(7) 1_554 . . 1_554 ?
Ca1 Nb4 Ca3 O10 -135.29(7) 1_565 . . 1_554 ?
O14 Nb4 Ca3 O14 -113.45(14) . . . 1_556 ?
O11 Nb4 Ca3 O14 -59.36(17) . . . 1_556 ?
O9 Nb4 Ca3 O14 5.49(11) 1_564 . . 1_556 ?
O12 Nb4 Ca3 O14 167.86(10) . . . 1_556 ?
O13 Nb4 Ca3 O14 106.88(12) . . . 1_556 ?
O2 Nb4 Ca3 O14 72.26(11) 1_565 . . 1_556 ?
Ca4 Nb4 Ca3 O14 -90.17(7) 2_575 . . 1_556 ?
Ca2 Nb4 Ca3 O14 120.31(7) 1_554 . . 1_556 ?
Ca4 Nb4 Ca3 O14 -17.82(7) 1_556 . . 1_556 ?
Ca3 Nb4 Ca3 O14 -155.47(6) 1_554 . . 1_556 ?
Ca1 Nb4 Ca3 O14 62.53(7) 1_565 . . 1_556 ?
O14 Nb4 Ca3 O12 -167.74(12) . . . 1_556 ?
O11 Nb4 Ca3 O12 -113.65(18) . . . 1_556 ?
O9 Nb4 Ca3 O12 -48.81(10) 1_564 . . 1_556 ?
O12 Nb4 Ca3 O12 113.56(12) . . . 1_556 ?
O13 Nb4 Ca3 O12 52.58(12) . . . 1_556 ?
O2 Nb4 Ca3 O12 17.97(11) 1_565 . . 1_556 ?
Ca4 Nb4 Ca3 O12 -144.46(7) 2_575 . . 1_556 ?
Ca2 Nb4 Ca3 O12 66.02(7) 1_554 . . 1_556 ?
Ca4 Nb4 Ca3 O12 -72.12(7) 1_556 . . 1_556 ?
Ca3 Nb4 Ca3 O12 150.23(7) 1_554 . . 1_556 ?
Ca1 Nb4 Ca3 O12 8.23(8) 1_565 . . 1_556 ?
O14 Nb4 Ca3 O5 114.76(12) . . . . ?
O11 Nb4 Ca3 O5 168.84(17) . . . . ?
O9 Nb4 Ca3 O5 -126.31(10) 1_564 . . . ?
O12 Nb4 Ca3 O5 36.06(10) . . . . ?
O13 Nb4 Ca3 O5 -24.92(11) . . . . ?
O2 Nb4 Ca3 O5 -59.53(11) 1_565 . . . ?
Ca4 Nb4 Ca3 O5 138.04(6) 2_575 . . . ?
Ca2 Nb4 Ca3 O5 -11.48(6) 1_554 . . . ?
Ca4 Nb4 Ca3 O5 -149.62(6) 1_556 . . . ?
Ca3 Nb4 Ca3 O5 72.73(6) 1_554 . . . ?
Ca1 Nb4 Ca3 O5 -69.27(6) 1_565 . . . ?
O14 Nb4 Ca3 O2 174.29(14) . . . 1_565 ?
O11 Nb4 Ca3 O2 -131.62(18) . . . 1_565 ?
O9 Nb4 Ca3 O2 -66.78(12) 1_564 . . 1_565 ?
O12 Nb4 Ca3 O2 95.59(12) . . . 1_565 ?
O13 Nb4 Ca3 O2 34.61(13) . . . 1_565 ?
Ca4 Nb4 Ca3 O2 -162.43(9) 2_575 . . 1_565 ?
Ca2 Nb4 Ca3 O2 48.05(9) 1_554 . . 1_565 ?
Ca4 Nb4 Ca3 O2 -90.08(9) 1_556 . . 1_565 ?
Ca3 Nb4 Ca3 O2 132.27(9) 1_554 . . 1_565 ?
Ca1 Nb4 Ca3 O2 -9.74(9) 1_565 . . 1_565 ?
O14 Nb4 Ca3 Nb3 153.56(11) . . . . ?
O11 Nb4 Ca3 Nb3 -152.35(18) . . . . ?
O9 Nb4 Ca3 Nb3 -87.50(10) 1_564 . . . ?
O12 Nb4 Ca3 Nb3 74.87(10) . . . . ?
O13 Nb4 Ca3 Nb3 13.89(13) . . . . ?
O2 Nb4 Ca3 Nb3 -20.72(11) 1_565 . . . ?
Ca4 Nb4 Ca3 Nb3 176.84(6) 2_575 . . . ?
Ca2 Nb4 Ca3 Nb3 27.32(6) 1_554 . . . ?
Ca4 Nb4 Ca3 Nb3 -110.81(6) 1_556 . . . ?
Ca3 Nb4 Ca3 Nb3 111.54(6) 1_554 . . . ?
Ca1 Nb4 Ca3 Nb3 -30.46(7) 1_565 . . . ?
O14 Nb4 Ca3 Nb4 -137.98(11) . . . 1_556 ?
O11 Nb4 Ca3 Nb4 -83.89(16) . . . 1_556 ?
O9 Nb4 Ca3 Nb4 -19.04(8) 1_564 . . 1_556 ?
O12 Nb4 Ca3 Nb4 143.32(8) . . . 1_556 ?
O13 Nb4 Ca3 Nb4 82.34(10) . . . 1_556 ?
O2 Nb4 Ca3 Nb4 47.73(9) 1_565 . . 1_556 ?
Ca4 Nb4 Ca3 Nb4 -114.70(2) 2_575 . . 1_556 ?
Ca2 Nb4 Ca3 Nb4 95.78(2) 1_554 . . 1_556 ?
Ca4 Nb4 Ca3 Nb4 -42.35(2) 1_556 . . 1_556 ?
Ca3 Nb4 Ca3 Nb4 180.0 1_554 . . 1_556 ?
Ca1 Nb4 Ca3 Nb4 38.00(3) 1_565 . . 1_556 ?
O14 Nb4 Ca3 Nb3 73.60(11) . . . 1_554 ?
O11 Nb4 Ca3 Nb3 127.69(16) . . . 1_554 ?
O9 Nb4 Ca3 Nb3 -167.46(8) 1_564 . . 1_554 ?
O12 Nb4 Ca3 Nb3 -5.10(8) . . . 1_554 ?
O13 Nb4 Ca3 Nb3 -66.07(10) . . . 1_554 ?
O2 Nb4 Ca3 Nb3 -100.69(9) 1_565 . . 1_554 ?
Ca4 Nb4 Ca3 Nb3 96.882(19) 2_575 . . 1_554 ?
Ca2 Nb4 Ca3 Nb3 -52.638(19) 1_554 . . 1_554 ?
Ca4 Nb4 Ca3 Nb3 169.23(2) 1_556 . . 1_554 ?
Ca3 Nb4 Ca3 Nb3 31.58(3) 1_554 . . 1_554 ?
Ca1 Nb4 Ca3 Nb3 -110.42(2) 1_565 . . 1_554 ?
O14 Nb4 O11 Ca3 136.27(15) . . . . ?
O9 Nb4 O11 Ca3 -122.01(15) 1_564 . . . ?
O12 Nb4 O11 Ca3 43.28(16) . . . . ?
O13 Nb4 O11 Ca3 -41.9(5) . . . . ?
O2 Nb4 O11 Ca3 -37.99(14) 1_565 . . . ?
Ca4 Nb4 O11 Ca3 137.2(2) 2_575 . . . ?
Ca2 Nb4 O11 Ca3 -0.37(18) 1_554 . . . ?
Ca4 Nb4 O11 Ca3 -117.88(19) 1_556 . . . ?
Ca3 Nb4 O11 Ca3 92.79(13) 1_554 . . . ?
Ca1 Nb4 O11 Ca3 -86.23(15) 1_565 . . . ?
O14 Nb4 O11 Ca4 -105.86(14) . . . 1_556 ?
O9 Nb4 O11 Ca4 -4.14(12) 1_564 . . 1_556 ?
O12 Nb4 O11 Ca4 161.16(12) . . . 1_556 ?
O13 Nb4 O11 Ca4 76.0(4) . . . 1_556 ?
O2 Nb4 O11 Ca4 79.89(12) 1_565 . . 1_556 ?
Ca4 Nb4 O11 Ca4 -104.94(14) 2_575 . . 1_556 ?
Ca2 Nb4 O11 Ca4 117.50(9) 1_554 . . 1_556 ?
Ca3 Nb4 O11 Ca4 -149.33(8) 1_554 . . 1_556 ?
Ca3 Nb4 O11 Ca4 117.88(19) . . . 1_556 ?
Ca1 Nb4 O11 Ca4 31.65(17) 1_565 . . 1_556 ?
O14 Nb4 O11 Ca4 -0.92(12) . . . 2_575 ?
O9 Nb4 O11 Ca4 100.80(12) 1_564 . . 2_575 ?
O12 Nb4 O11 Ca4 -93.90(12) . . . 2_575 ?
O13 Nb4 O11 Ca4 -179.0(3) . . . 2_575 ?
O2 Nb4 O11 Ca4 -175.18(12) 1_565 . . 2_575 ?
Ca2 Nb4 O11 Ca4 -137.56(6) 1_554 . . 2_575 ?
Ca4 Nb4 O11 Ca4 104.94(14) 1_556 . . 2_575 ?
Ca3 Nb4 O11 Ca4 -44.40(10) 1_554 . . 2_575 ?
Ca3 Nb4 O11 Ca4 -137.2(2) . . . 2_575 ?
Ca1 Nb4 O11 Ca4 136.59(7) 1_565 . . 2_575 ?
O8 Ca3 O11 Nb4 -85.9(4) . . . . ?
O10 Ca3 O11 Nb4 -171.41(14) 2_564 . . . ?
O10 Ca3 O11 Nb4 -76.51(16) 1_554 . . . ?
O14 Ca3 O11 Nb4 115.15(16) 1_556 . . . ?
O12 Ca3 O11 Nb4 87.49(18) 1_556 . . . ?
O5 Ca3 O11 Nb4 -11.37(17) . . . . ?
O2 Ca3 O11 Nb4 32.81(13) 1_565 . . . ?
Nb3 Ca3 O11 Nb4 87.5(3) . . . . ?
Nb4 Ca3 O11 Nb4 101.12(14) 1_556 . . . ?
Nb3 Ca3 O11 Nb4 -46.94(14) 1_554 . . . ?
O8 Ca3 O11 Ca4 159.3(3) . . . 1_556 ?
O10 Ca3 O11 Ca4 73.78(12) 2_564 . . 1_556 ?
O10 Ca3 O11 Ca4 168.68(9) 1_554 . . 1_556 ?
O14 Ca3 O11 Ca4 0.34(10) 1_556 . . 1_556 ?
O12 Ca3 O11 Ca4 -27.32(17) 1_556 . . 1_556 ?
O5 Ca3 O11 Ca4 -126.18(11) . . . 1_556 ?
O2 Ca3 O11 Ca4 -82.00(11) 1_565 . . 1_556 ?
Nb3 Ca3 O11 Ca4 -27.3(4) . . . 1_556 ?
Nb4 Ca3 O11 Ca4 -13.69(10) 1_556 . . 1_556 ?
Nb3 Ca3 O11 Ca4 -161.75(10) 1_554 . . 1_556 ?
Nb4 Ca3 O11 Ca4 -114.81(19) . . . 1_556 ?
O8 Ca3 O11 Ca4 36.3(5) . . . 2_575 ?
O10 Ca3 O11 Ca4 -49.22(19) 2_564 . . 2_575 ?
O10 Ca3 O11 Ca4 45.68(18) 1_554 . . 2_575 ?
O14 Ca3 O11 Ca4 -122.66(18) 1_556 . . 2_575 ?
O12 Ca3 O11 Ca4 -150.32(13) 1_556 . . 2_575 ?
O5 Ca3 O11 Ca4 110.81(15) . . . 2_575 ?
O2 Ca3 O11 Ca4 155.00(19) 1_565 . . 2_575 ?
Nb3 Ca3 O11 Ca4 -150.3(2) . . . 2_575 ?
Nb4 Ca3 O11 Ca4 -136.70(14) 1_556 . . 2_575 ?
Nb3 Ca3 O11 Ca4 75.24(15) 1_554 . . 2_575 ?
Nb4 Ca3 O11 Ca4 122.2(3) . . . 2_575 ?
O5 Nb2 O4 Nb1 -143.6(4) . . . 3_554 ?
O7 Nb2 O4 Nb1 56.2(6) . . . 3_554 ?
O3 Nb2 O4 Nb1 -44.2(4) . . . 3_554 ?
O1 Nb2 O4 Nb1 121.1(4) 1_565 . . 3_554 ?
O6 Nb2 O4 Nb1 40.4(4) . . . 3_554 ?
Ca2 Nb2 O4 Nb1 -171.4(5) 1_554 . . 3_554 ?
Ca1 Nb2 O4 Nb1 87.8(4) 3 . . 3_554 ?
Ca2 Nb2 O4 Nb1 100.7(4) . . . 3_554 ?
Ca1 Nb2 O4 Nb1 11.1(4) 1_556 . . 3_554 ?
Ca1 Nb2 O4 Nb1 -73.6(4) . . . 3_554 ?
Ca2 Nb2 O4 Nb1 7.4(3) 3_544 . . 3_554 ?
O5 Nb2 O4 Ca2 27.85(12) . . . 1_554 ?
O7 Nb2 O4 Ca2 -132.3(4) . . . 1_554 ?
O3 Nb2 O4 Ca2 127.28(11) . . . 1_554 ?
O1 Nb2 O4 Ca2 -67.41(11) 1_565 . . 1_554 ?
O6 Nb2 O4 Ca2 -148.17(11) . . . 1_554 ?
Ca1 Nb2 O4 Ca2 -100.75(10) 3 . . 1_554 ?
Ca2 Nb2 O4 Ca2 -87.90(10) . . . 1_554 ?
Ca1 Nb2 O4 Ca2 -177.41(4) 1_556 . . 1_554 ?
Ca1 Nb2 O4 Ca2 97.89(11) . . . 1_554 ?
Ca2 Nb2 O4 Ca2 178.88(12) 3_544 . . 1_554 ?
O5 Nb2 O4 Ca1 128.60(10) . . . 3 ?
O7 Nb2 O4 Ca1 -31.6(4) . . . 3 ?
O3 Nb2 O4 Ca1 -131.97(10) . . . 3 ?
O1 Nb2 O4 Ca1 33.34(10) 1_565 . . 3 ?
O6 Nb2 O4 Ca1 -47.42(9) . . . 3 ?
Ca2 Nb2 O4 Ca1 100.75(10) 1_554 . . 3 ?
Ca2 Nb2 O4 Ca1 12.85(11) . . . 3 ?
Ca1 Nb2 O4 Ca1 -76.66(9) 1_556 . . 3 ?
Ca1 Nb2 O4 Ca1 -161.36(12) . . . 3 ?
Ca2 Nb2 O4 Ca1 -80.37(8) 3_544 . . 3 ?
O5 Nb2 O4 Ca1 -70.04(11) . . . . ?
O7 Nb2 O4 Ca1 129.8(4) . . . . ?
O3 Nb2 O4 Ca1 29.40(10) . . . . ?
O1 Nb2 O4 Ca1 -165.30(10) 1_565 . . . ?
O6 Nb2 O4 Ca1 113.94(9) . . . . ?
Ca2 Nb2 O4 Ca1 -97.89(11) 1_554 . . . ?
Ca1 Nb2 O4 Ca1 161.36(12) 3 . . . ?
Ca2 Nb2 O4 Ca1 174.21(3) . . . . ?
Ca1 Nb2 O4 Ca1 84.70(10) 1_556 . . . ?
Ca2 Nb2 O4 Ca1 80.99(6) 3_544 . . . ?
O7 Ca1 O4 Nb2 96.38(11) 1_554 . . . ?
O13 Ca1 O4 Nb2 51.3(6) 1_545 . . . ?
O1 Ca1 O4 Nb2 -121.22(13) 3_554 . . . ?
O3 Ca1 O4 Nb2 -26.51(9) . . . . ?
O4 Ca1 O4 Nb2 -147.34(10) 3_544 . . . ?
O6 Ca1 O4 Nb2 165.37(12) 1_554 . . . ?
O6 Ca1 O4 Nb2 -74.35(11) 3_544 . . . ?
O9 Ca1 O4 Nb2 38.75(11) 1_554 . . . ?
O3 Ca1 O4 Nb2 142.25(8) 1_554 . . . ?
Nb1 Ca1 O4 Nb2 -158.40(15) 3_554 . . . ?
Nb2 Ca1 O4 Nb2 -116.88(8) 3_544 . . . ?
O7 Ca1 O4 Nb1 -105.22(10) 1_554 . . 3_554 ?
O13 Ca1 O4 Nb1 -150.3(5) 1_545 . . 3_554 ?
O1 Ca1 O4 Nb1 37.19(10) 3_554 . . 3_554 ?
O3 Ca1 O4 Nb1 131.89(11) . . . 3_554 ?
O4 Ca1 O4 Nb1 11.06(19) 3_544 . . 3_554 ?
O6 Ca1 O4 Nb1 -36.23(9) 1_554 . . 3_554 ?
O6 Ca1 O4 Nb1 84.05(11) 3_544 . . 3_554 ?
O9 Ca1 O4 Nb1 -162.85(8) 1_554 . . 3_554 ?
O3 Ca1 O4 Nb1 -59.35(10) 1_554 . . 3_554 ?
Nb2 Ca1 O4 Nb1 41.52(8) 3_544 . . 3_554 ?
O7 Ca1 O4 Ca2 -0.71(10) 1_554 . . 1_554 ?
O13 Ca1 O4 Ca2 -45.8(6) 1_545 . . 1_554 ?
O1 Ca1 O4 Ca2 141.69(13) 3_554 . . 1_554 ?
O3 Ca1 O4 Ca2 -123.60(11) . . . 1_554 ?
O4 Ca1 O4 Ca2 115.57(9) 3_544 . . 1_554 ?
O6 Ca1 O4 Ca2 68.28(9) 1_554 . . 1_554 ?
O6 Ca1 O4 Ca2 -171.44(8) 3_544 . . 1_554 ?
O9 Ca1 O4 Ca2 -58.34(11) 1_554 . . 1_554 ?
O3 Ca1 O4 Ca2 45.16(12) 1_554 . . 1_554 ?
Nb1 Ca1 O4 Ca2 104.51(12) 3_554 . . 1_554 ?
Nb2 Ca1 O4 Ca2 146.02(7) 3_544 . . 1_554 ?
O7 Ca1 O4 Ca1 -168.3(4) 1_554 . . 3 ?
O13 Ca1 O4 Ca1 146.7(4) 1_545 . . 3 ?
O1 Ca1 O4 Ca1 -25.9(4) 3_554 . . 3 ?
O3 Ca1 O4 Ca1 68.8(4) . . . 3 ?
O4 Ca1 O4 Ca1 -52.0(5) 3_544 . . 3 ?
O6 Ca1 O4 Ca1 -99.3(4) 1_554 . . 3 ?
O6 Ca1 O4 Ca1 21.0(4) 3_544 . . 3 ?
O9 Ca1 O4 Ca1 134.1(4) 1_554 . . 3 ?
O3 Ca1 O4 Ca1 -122.4(4) 1_554 . . 3 ?
Nb1 Ca1 O4 Ca1 -63.1(4) 3_554 . . 3 ?
Nb2 Ca1 O4 Ca1 -21.5(4) 3_544 . . 3 ?
O5 Nb2 O7 Nb3 -1.2(2) . . . . ?
O3 Nb2 O7 Nb3 -101.9(2) . . . . ?
O4 Nb2 O7 Nb3 158.5(3) . . . . ?
O1 Nb2 O7 Nb3 93.8(2) 1_565 . . . ?
O6 Nb2 O7 Nb3 174.5(2) . . . . ?
Ca2 Nb2 O7 Nb3 40.5(3) 1_554 . . . ?
Ca1 Nb2 O7 Nb3 131.51(17) 3 . . . ?
Ca2 Nb2 O7 Nb3 104.7(2) . . . . ?
Ca1 Nb2 O7 Nb3 -144.9(3) 1_556 . . . ?
Ca1 Nb2 O7 Nb3 -82.9(2) . . . . ?
Ca2 Nb2 O7 Nb3 -157.26(17) 3_544 . . . ?
O5 Nb2 O7 Ca1 143.70(12) . . . 1_556 ?
O3 Nb2 O7 Ca1 43.02(12) . . . 1_556 ?
O4 Nb2 O7 Ca1 -56.6(4) . . . 1_556 ?
O1 Nb2 O7 Ca1 -121.29(12) 1_565 . . 1_556 ?
O6 Nb2 O7 Ca1 -40.55(11) . . . 1_556 ?
Ca2 Nb2 O7 Ca1 -174.57(4) 1_554 . . 1_556 ?
Ca1 Nb2 O7 Ca1 -83.58(10) 3 . . 1_556 ?
Ca2 Nb2 O7 Ca1 -110.38(14) . . . 1_556 ?
Ca1 Nb2 O7 Ca1 62.01(15) . . . 1_556 ?
Ca2 Nb2 O7 Ca1 -12.35(12) 3_544 . . 1_556 ?
O5 Nb2 O7 Ca2 -105.92(12) . . . . ?
O3 Nb2 O7 Ca2 153.39(11) . . . . ?
O4 Nb2 O7 Ca2 53.8(4) . . . . ?
O1 Nb2 O7 Ca2 -10.91(10) 1_565 . . . ?
O6 Nb2 O7 Ca2 69.82(10) . . . . ?
Ca2 Nb2 O7 Ca2 -64.19(16) 1_554 . . . ?
Ca1 Nb2 O7 Ca2 26.79(11) 3 . . . ?
Ca1 Nb2 O7 Ca2 110.38(14) 1_556 . . . ?
Ca1 Nb2 O7 Ca2 172.38(4) . . . . ?
Ca2 Nb2 O7 Ca2 98.02(8) 3_544 . . . ?
O8 Nb3 O7 Nb2 21.6(2) . . . . ?
O10 Nb3 O7 Nb2 -156.7(4) . . . . ?
O9 Nb3 O7 Nb2 123.3(2) . . . . ?
O12 Nb3 O7 Nb2 -70.7(2) 1_556 . . . ?
O5 Nb3 O7 Nb2 -152.7(2) 1_556 . . . ?
Ca2 Nb3 O7 Nb2 -106.9(2) . . . . ?
Ca4 Nb3 O7 Nb2 143.21(15) 1_547 . . . ?
Ca3 Nb3 O7 Nb2 -19.91(19) . . . . ?
Ca3 Nb3 O7 Nb2 -126.72(17) 1_556 . . . ?
Ca1 Nb3 O7 Nb2 143.7(3) 1_556 . . . ?
Ca3 Nb3 O7 Nb2 19.8(3) 2_565 . . . ?
O8 Nb3 O7 Ca1 -122.09(14) . . . 1_556 ?
O10 Nb3 O7 Ca1 59.6(5) . . . 1_556 ?
O9 Nb3 O7 Ca1 -20.48(13) . . . 1_556 ?
O12 Nb3 O7 Ca1 145.58(14) 1_556 . . 1_556 ?
O5 Nb3 O7 Ca1 63.60(12) 1_556 . . 1_556 ?
Ca2 Nb3 O7 Ca1 109.37(15) . . . 1_556 ?
Ca4 Nb3 O7 Ca1 -0.52(16) 1_547 . . 1_556 ?
Ca3 Nb3 O7 Ca1 -163.64(11) . . . 1_556 ?
Ca3 Nb3 O7 Ca1 89.55(12) 1_556 . . 1_556 ?
Ca3 Nb3 O7 Ca1 -123.96(14) 2_565 . . 1_556 ?
O8 Nb3 O7 Ca2 128.54(11) . . . . ?
O10 Nb3 O7 Ca2 -49.8(5) . . . . ?
O9 Nb3 O7 Ca2 -129.85(12) . . . . ?
O12 Nb3 O7 Ca2 36.21(12) 1_556 . . . ?
O5 Nb3 O7 Ca2 -45.77(9) 1_556 . . . ?
Ca4 Nb3 O7 Ca2 -109.89(8) 1_547 . . . ?
Ca3 Nb3 O7 Ca2 86.99(7) . . . . ?
Ca3 Nb3 O7 Ca2 -19.82(12) 1_556 . . . ?
Ca1 Nb3 O7 Ca2 -109.37(15) 1_556 . . . ?
Ca3 Nb3 O7 Ca2 126.67(14) 2_565 . . . ?
O1 Ca2 O7 Nb2 10.08(9) 1_565 . . . ?
O4 Ca2 O7 Nb2 -109.45(12) 1_556 . . . ?
O6 Ca2 O7 Nb2 -88.5(4) 3 . . . ?
O12 Ca2 O7 Nb2 107.90(12) 1_556 . . . ?
O13 Ca2 O7 Nb2 62.43(14) 1_556 . . . ?
O2 Ca2 O7 Nb2 142.08(11) 1_566 . . . ?
O5 Ca2 O7 Nb2 -178.54(13) 1_556 . . . ?
O3 Ca2 O7 Nb2 -52.85(12) 3 . . . ?
Nb2 Ca2 O7 Nb2 -146.68(10) 1_556 . . . ?
Nb1 Ca2 O7 Nb2 -178.59(5) 1_566 . . . ?
Nb4 Ca2 O7 Nb2 101.49(9) 1_556 . . . ?
O1 Ca2 O7 Nb3 -129.17(12) 1_565 . . . ?
O4 Ca2 O7 Nb3 111.29(11) 1_556 . . . ?
O6 Ca2 O7 Nb3 132.2(3) 3 . . . ?
O12 Ca2 O7 Nb3 -31.35(10) 1_556 . . . ?
O13 Ca2 O7 Nb3 -76.83(13) 1_556 . . . ?
O2 Ca2 O7 Nb3 2.82(15) 1_566 . . . ?
O5 Ca2 O7 Nb3 42.21(9) 1_556 . . . ?
O3 Ca2 O7 Nb3 167.90(9) 3 . . . ?
Nb2 Ca2 O7 Nb3 74.07(8) 1_556 . . . ?
Nb1 Ca2 O7 Nb3 42.15(17) 1_566 . . . ?
Nb4 Ca2 O7 Nb3 -37.76(9) 1_556 . . . ?
O1 Ca2 O7 Ca1 118.73(13) 1_565 . . 1_556 ?
O4 Ca2 O7 Ca1 -0.80(11) 1_556 . . 1_556 ?
O6 Ca2 O7 Ca1 20.1(4) 3 . . 1_556 ?
O12 Ca2 O7 Ca1 -143.44(14) 1_556 . . 1_556 ?
O13 Ca2 O7 Ca1 171.08(8) 1_556 . . 1_556 ?
O2 Ca2 O7 Ca1 -109.27(12) 1_566 . . 1_556 ?
O5 Ca2 O7 Ca1 -69.88(11) 1_556 . . 1_556 ?
O3 Ca2 O7 Ca1 55.81(12) 3 . . 1_556 ?
Nb2 Ca2 O7 Ca1 -38.03(9) 1_556 . . 1_556 ?
Nb1 Ca2 O7 Ca1 -69.94(16) 1_566 . . 1_556 ?
Nb4 Ca2 O7 Ca1 -149.85(8) 1_556 . . 1_556 ?
O5 Nb2 O6 Nb1 65.9(16) . . . 3 ?
O7 Nb2 O6 Nb1 -52.2(4) . . . 3 ?
O3 Nb2 O6 Nb1 -147.5(4) . . . 3 ?
O4 Nb2 O6 Nb1 123.6(4) . . . 3 ?
O1 Nb2 O6 Nb1 37.0(4) 1_565 . . 3 ?
Ca2 Nb2 O6 Nb1 96.4(4) 1_554 . . 3 ?
Ca1 Nb2 O6 Nb1 77.7(4) 3 . . 3 ?
Ca2 Nb2 O6 Nb1 -5.1(4) . . . 3 ?
Ca1 Nb2 O6 Nb1 -85.8(4) 1_556 . . 3 ?
Ca1 Nb2 O6 Nb1 173.4(4) . . . 3 ?
Ca2 Nb2 O6 Nb1 174.4(5) 3_544 . . 3 ?
O5 Nb2 O6 Ca2 -108.5(14) . . . 3_544 ?
O7 Nb2 O6 Ca2 133.41(13) . . . 3_544 ?
O3 Nb2 O6 Ca2 38.07(12) . . . 3_544 ?
O4 Nb2 O6 Ca2 -50.84(11) . . . 3_544 ?
O1 Nb2 O6 Ca2 -137.37(13) 1_565 . . 3_544 ?
Ca2 Nb2 O6 Ca2 -78.04(11) 1_554 . . 3_544 ?
Ca1 Nb2 O6 Ca2 -96.66(12) 3 . . 3_544 ?
Ca2 Nb2 O6 Ca2 -179.54(12) . . . 3_544 ?
Ca1 Nb2 O6 Ca2 99.79(11) 1_556 . . 3_544 ?
Ca1 Nb2 O6 Ca2 -0.98(11) . . . 3_544 ?
O5 Nb2 O6 Ca1 151.7(14) . . . 1_556 ?
O7 Nb2 O6 Ca1 33.62(9) . . . 1_556 ?
O3 Nb2 O6 Ca1 -61.72(10) . . . 1_556 ?
O4 Nb2 O6 Ca1 -150.63(10) . . . 1_556 ?
O1 Nb2 O6 Ca1 122.85(11) 1_565 . . 1_556 ?
Ca2 Nb2 O6 Ca1 -177.83(3) 1_554 . . 1_556 ?
Ca1 Nb2 O6 Ca1 163.55(12) 3 . . 1_556 ?
Ca2 Nb2 O6 Ca1 80.67(7) . . . 1_556 ?
Ca1 Nb2 O6 Ca1 -100.77(7) . . . 1_556 ?
Ca2 Nb2 O6 Ca1 -99.79(11) 3_544 . . 1_556 ?
O5 Nb2 O6 Ca1 -11.8(14) . . . 3 ?
O7 Nb2 O6 Ca1 -129.92(10) . . . 3 ?
O3 Nb2 O6 Ca1 134.73(11) . . . 3 ?
O4 Nb2 O6 Ca1 45.82(9) . . . 3 ?
O1 Nb2 O6 Ca1 -40.70(10) 1_565 . . 3 ?
Ca2 Nb2 O6 Ca1 18.62(10) 1_554 . . 3 ?
Ca2 Nb2 O6 Ca1 -82.88(6) . . . 3 ?
Ca1 Nb2 O6 Ca1 -163.55(12) 1_556 . . 3 ?
Ca1 Nb2 O6 Ca1 95.68(6) . . . 3 ?
Ca2 Nb2 O6 Ca1 96.66(12) 3_544 . . 3 ?
O10 Nb3 O8 Ca4 -100.6(2) . . . 1_546 ?
O9 Nb3 O8 Ca4 -5.8(3) . . . 1_546 ?
O12 Nb3 O8 Ca4 161.9(2) 1_556 . . 1_546 ?
O7 Nb3 O8 Ca4 79.8(2) . . . 1_546 ?
O5 Nb3 O8 Ca4 115.0(6) 1_556 . . 1_546 ?
Ca2 Nb3 O8 Ca4 121.3(2) . . . 1_546 ?
Ca4 Nb3 O8 Ca4 -54.5(2) 1_547 . . 1_546 ?
Ca3 Nb3 O8 Ca4 164.6(3) . . . 1_546 ?
Ca3 Nb3 O8 Ca4 -133.56(18) 1_556 . . 1_546 ?
Ca1 Nb3 O8 Ca4 46.9(2) 1_556 . . 1_546 ?
Ca3 Nb3 O8 Ca4 -101.0(2) 2_565 . . 1_546 ?
O10 Nb3 O8 Ca3 94.74(13) . . . . ?
O9 Nb3 O8 Ca3 -170.39(12) . . . . ?
O12 Nb3 O8 Ca3 -2.76(13) 1_556 . . . ?
O7 Nb3 O8 Ca3 -84.86(12) . . . . ?
O5 Nb3 O8 Ca3 -49.6(7) 1_556 . . . ?
Ca2 Nb3 O8 Ca3 -43.34(14) . . . . ?
Ca4 Nb3 O8 Ca3 140.89(8) 1_547 . . . ?
Ca3 Nb3 O8 Ca3 61.80(15) 1_556 . . . ?
Ca1 Nb3 O8 Ca3 -117.68(9) 1_556 . . . ?
Ca3 Nb3 O8 Ca3 94.32(11) 2_565 . . . ?
O11 Ca3 O8 Nb3 176.7(3) . . . . ?
O10 Ca3 O8 Nb3 -95.02(15) 2_564 . . . ?
O10 Ca3 O8 Nb3 166.89(15) 1_554 . . . ?
O14 Ca3 O8 Nb3 -27.16(19) 1_556 . . . ?
O12 Ca3 O8 Nb3 2.28(11) 1_556 . . . ?
O5 Ca3 O8 Nb3 97.40(13) . . . . ?
O2 Ca3 O8 Nb3 66.55(16) 1_565 . . . ?
Nb4 Ca3 O8 Nb3 -10.31(13) 1_556 . . . ?
Nb3 Ca3 O8 Nb3 137.49(12) 1_554 . . . ?
Nb4 Ca3 O8 Nb3 115.68(13) . . . . ?
O11 Ca3 O8 Ca4 6.9(4) . . . 1_546 ?
O10 Ca3 O8 Ca4 95.15(12) 2_564 . . 1_546 ?
O10 Ca3 O8 Ca4 -2.94(10) 1_554 . . 1_546 ?
O14 Ca3 O8 Ca4 163.00(9) 1_556 . . 1_546 ?
O12 Ca3 O8 Ca4 -167.55(14) 1_556 . . 1_546 ?
O5 Ca3 O8 Ca4 -72.43(11) . . . 1_546 ?
O2 Ca3 O8 Ca4 -103.29(12) 1_565 . . 1_546 ?
Nb3 Ca3 O8 Ca4 -169.8(2) . . . 1_546 ?
Nb4 Ca3 O8 Ca4 179.86(9) 1_556 . . 1_546 ?
Nb3 Ca3 O8 Ca4 -32.35(9) 1_554 . . 1_546 ?
Nb4 Ca3 O8 Ca4 -54.15(18) . . . 1_546 ?
O2 Nb1 O3 Nb2 112.5(4) . . . . ?
O13 Nb1 O3 Nb2 10.9(4) 1_546 . . . ?
O6 Nb1 O3 Nb2 -155.9(4) 3_544 . . . ?
O1 Nb1 O3 Nb2 -82.7(6) . . . . ?
O4 Nb1 O3 Nb2 -69.2(4) 3_545 . . . ?
Ca2 Nb1 O3 Nb2 164.5(4) 1_544 . . . ?
Ca1 Nb1 O3 Nb2 -112.0(4) 3_545 . . . ?
Ca1 Nb1 O3 Nb2 170.5(5) . . . . ?
Ca1 Nb1 O3 Nb2 -20.4(4) 1_556 . . . ?
Ca2 Nb1 O3 Nb2 -15.9(5) 1_545 . . . ?
Ca2 Nb1 O3 Nb2 -97.7(4) 3_544 . . . ?
O2 Nb1 O3 Ca1 -57.93(12) . . . . ?
O13 Nb1 O3 Ca1 -159.57(11) 1_546 . . . ?
O6 Nb1 O3 Ca1 33.63(11) 3_544 . . . ?
O1 Nb1 O3 Ca1 106.8(5) . . . . ?
O4 Nb1 O3 Ca1 120.32(11) 3_545 . . . ?
Ca2 Nb1 O3 Ca1 -5.93(11) 1_544 . . . ?
Ca1 Nb1 O3 Ca1 77.57(11) 3_545 . . . ?
Ca1 Nb1 O3 Ca1 169.09(11) 1_556 . . . ?
Ca2 Nb1 O3 Ca1 173.58(3) 1_545 . . . ?
Ca2 Nb1 O3 Ca1 91.78(10) 3_544 . . . ?
O2 Nb1 O3 Ca2 -149.71(10) . . . 3_544 ?
O13 Nb1 O3 Ca2 108.64(10) 1_546 . . 3_544 ?
O6 Nb1 O3 Ca2 -58.15(11) 3_544 . . 3_544 ?
O1 Nb1 O3 Ca2 15.0(5) . . . 3_544 ?
O4 Nb1 O3 Ca2 28.54(10) 3_545 . . 3_544 ?
Ca2 Nb1 O3 Ca2 -97.71(7) 1_544 . . 3_544 ?
Ca1 Nb1 O3 Ca2 -14.21(12) 3_545 . . 3_544 ?
Ca1 Nb1 O3 Ca2 -91.78(10) . . . 3_544 ?
Ca1 Nb1 O3 Ca2 77.31(7) 1_556 . . 3_544 ?
Ca2 Nb1 O3 Ca2 81.80(10) 1_545 . . 3_544 ?
O2 Nb1 O3 Ca1 132.98(10) . . . 1_556 ?
O13 Nb1 O3 Ca1 31.33(9) 1_546 . . 1_556 ?
O6 Nb1 O3 Ca1 -135.46(9) 3_544 . . 1_556 ?
O1 Nb1 O3 Ca1 -62.3(5) . . . 1_556 ?
O4 Nb1 O3 Ca1 -48.77(8) 3_545 . . 1_556 ?
Ca2 Nb1 O3 Ca1 -175.02(2) 1_544 . . 1_556 ?
Ca1 Nb1 O3 Ca1 -91.52(7) 3_545 . . 1_556 ?
Ca1 Nb1 O3 Ca1 -169.09(11) . . . 1_556 ?
Ca2 Nb1 O3 Ca1 4.49(11) 1_545 . . 1_556 ?
Ca2 Nb1 O3 Ca1 -77.31(7) 3_544 . . 1_556 ?
O5 Nb2 O3 Nb1 -112.8(4) . . . . ?
O7 Nb2 O3 Nb1 -9.6(4) . . . . ?
O4 Nb2 O3 Nb1 155.1(4) . . . . ?
O1 Nb2 O3 Nb1 86.6(6) 1_565 . . . ?
O6 Nb2 O3 Nb1 69.8(4) . . . . ?
Ca2 Nb2 O3 Nb1 -165.7(4) 1_554 . . . ?
Ca1 Nb2 O3 Nb1 111.9(4) 3 . . . ?
Ca2 Nb2 O3 Nb1 17.4(5) . . . . ?
Ca1 Nb2 O3 Nb1 20.4(4) 1_556 . . . ?
Ca1 Nb2 O3 Nb1 -170.5(5) . . . . ?
Ca2 Nb2 O3 Nb1 97.5(4) 3_544 . . . ?
O5 Nb2 O3 Ca1 57.61(12) . . . . ?
O7 Nb2 O3 Ca1 160.84(11) . . . . ?
O4 Nb2 O3 Ca1 -34.45(11) . . . . ?
O1 Nb2 O3 Ca1 -103.0(4) 1_565 . . . ?
O6 Nb2 O3 Ca1 -119.75(11) . . . . ?
Ca2 Nb2 O3 Ca1 4.79(11) 1_554 . . . ?
Ca1 Nb2 O3 Ca1 -77.61(11) 3 . . . ?
Ca2 Nb2 O3 Ca1 -172.19(3) . . . . ?
Ca1 Nb2 O3 Ca1 -169.11(11) 1_556 . . . ?
Ca2 Nb2 O3 Ca1 -92.00(10) 3_544 . . . ?
O5 Nb2 O3 Ca2 149.61(10) . . . 3_544 ?
O7 Nb2 O3 Ca2 -107.16(11) . . . 3_544 ?
O4 Nb2 O3 Ca2 57.54(11) . . . 3_544 ?
O1 Nb2 O3 Ca2 -11.0(5) 1_565 . . 3_544 ?
O6 Nb2 O3 Ca2 -27.76(10) . . . 3_544 ?
Ca2 Nb2 O3 Ca2 96.79(7) 1_554 . . 3_544 ?
Ca1 Nb2 O3 Ca2 14.39(12) 3 . . 3_544 ?
Ca2 Nb2 O3 Ca2 -80.19(10) . . . 3_544 ?
Ca1 Nb2 O3 Ca2 -77.12(7) 1_556 . . 3_544 ?
Ca1 Nb2 O3 Ca2 92.00(10) . . . 3_544 ?
O5 Nb2 O3 Ca1 -133.27(10) . . . 1_556 ?
O7 Nb2 O3 Ca1 -30.05(9) . . . 1_556 ?
O4 Nb2 O3 Ca1 134.66(9) . . . 1_556 ?
O1 Nb2 O3 Ca1 66.1(5) 1_565 . . 1_556 ?
O6 Nb2 O3 Ca1 49.36(9) . . . 1_556 ?
Ca2 Nb2 O3 Ca1 173.91(2) 1_554 . . 1_556 ?
Ca1 Nb2 O3 Ca1 91.50(7) 3 . . 1_556 ?
Ca2 Nb2 O3 Ca1 -3.08(11) . . . 1_556 ?
Ca1 Nb2 O3 Ca1 169.11(11) . . . 1_556 ?
Ca2 Nb2 O3 Ca1 77.12(7) 3_544 . . 1_556 ?
O7 Ca1 O3 Nb1 142.33(10) 1_554 . . . ?
O13 Ca1 O3 Nb1 35.85(13) 1_545 . . . ?
O1 Ca1 O3 Nb1 -91.49(11) 3_554 . . . ?
O4 Ca1 O3 Nb1 -40.32(15) 3_544 . . . ?
O6 Ca1 O3 Nb1 -142.66(9) 1_554 . . . ?
O6 Ca1 O3 Nb1 -26.26(9) 3_544 . . . ?
O4 Ca1 O3 Nb1 -156.43(13) . . . . ?
O9 Ca1 O3 Nb1 88.77(10) 1_554 . . . ?
O3 Ca1 O3 Nb1 89.8(5) 1_554 . . . ?
Nb1 Ca1 O3 Nb1 -126.56(8) 3_554 . . . ?
Nb2 Ca1 O3 Nb1 -56.54(9) 3_544 . . . ?
O7 Ca1 O3 Nb2 -34.19(13) 1_554 . . . ?
O13 Ca1 O3 Nb2 -140.67(10) 1_545 . . . ?
O1 Ca1 O3 Nb2 91.99(11) 3_554 . . . ?
O4 Ca1 O3 Nb2 143.15(9) 3_544 . . . ?
O6 Ca1 O3 Nb2 40.81(15) 1_554 . . . ?
O6 Ca1 O3 Nb2 157.21(13) 3_544 . . . ?
O4 Ca1 O3 Nb2 27.05(9) . . . . ?
O9 Ca1 O3 Nb2 -87.75(10) 1_554 . . . ?
O3 Ca1 O3 Nb2 -86.7(6) 1_554 . . . ?
Nb1 Ca1 O3 Nb2 56.92(9) 3_554 . . . ?
Nb2 Ca1 O3 Nb2 126.93(8) 3_544 . . . ?
O7 Ca1 O3 Ca2 -126.48(8) 1_554 . . 3_544 ?
O13 Ca1 O3 Ca2 127.04(9) 1_545 . . 3_544 ?
O1 Ca1 O3 Ca2 -0.29(7) 3_554 . . 3_544 ?
O4 Ca1 O3 Ca2 50.87(11) 3_544 . . 3_544 ?
O6 Ca1 O3 Ca2 -51.47(12) 1_554 . . 3_544 ?
O6 Ca1 O3 Ca2 64.93(8) 3_544 . . 3_544 ?
O4 Ca1 O3 Ca2 -65.24(7) . . . 3_544 ?
O9 Ca1 O3 Ca2 179.96(8) 1_554 . . 3_544 ?
O3 Ca1 O3 Ca2 -179.0(5) 1_554 . . 3_544 ?
Nb1 Ca1 O3 Ca2 -35.37(5) 3_554 . . 3_544 ?
Nb2 Ca1 O3 Ca2 34.65(5) 3_544 . . 3_544 ?
O7 Ca1 O3 Ca1 -127.5(5) 1_554 . . 1_556 ?
O13 Ca1 O3 Ca1 126.1(5) 1_545 . . 1_556 ?
O1 Ca1 O3 Ca1 -1.3(5) 3_554 . . 1_556 ?
O4 Ca1 O3 Ca1 49.9(6) 3_544 . . 1_556 ?
O6 Ca1 O3 Ca1 -52.5(6) 1_554 . . 1_556 ?
O6 Ca1 O3 Ca1 63.9(5) 3_544 . . 1_556 ?
O4 Ca1 O3 Ca1 -66.2(5) . . . 1_556 ?
O9 Ca1 O3 Ca1 179.0(6) 1_554 . . 1_556 ?
O3 Ca1 O3 Ca1 180.0 1_554 . . 1_556 ?
Nb1 Ca1 O3 Ca1 -36.4(5) 3_554 . . 1_556 ?
Nb2 Ca1 O3 Ca1 33.7(6) 3_544 . . 1_556 ?
O11 Nb4 O14 Ca4 119.1(2) . . . . ?
O9 Nb4 O14 Ca4 26.0(2) 1_564 . . . ?
O12 Nb4 O14 Ca4 -144.9(2) . . . . ?
O13 Nb4 O14 Ca4 -61.5(2) . . . . ?
O2 Nb4 O14 Ca4 -156.1(10) 1_565 . . . ?
Ca4 Nb4 O14 Ca4 118.2(2) 2_575 . . . ?
Ca2 Nb4 O14 Ca4 -107.65(18) 1_554 . . . ?
Ca4 Nb4 O14 Ca4 74.7(2) 1_556 . . . ?
Ca3 Nb4 O14 Ca4 -138.3(3) 1_554 . . . ?
Ca3 Nb4 O14 Ca4 149.28(16) . . . . ?
Ca1 Nb4 O14 Ca4 -26.8(2) 1_565 . . . ?
O11 Nb4 O14 Ca4 0.91(12) . . . 2_575 ?
O9 Nb4 O14 Ca4 -92.16(12) 1_564 . . 2_575 ?
O12 Nb4 O14 Ca4 96.93(11) . . . 2_575 ?
O13 Nb4 O14 Ca4 -179.62(10) . . . 2_575 ?
O2 Nb4 O14 Ca4 85.7(12) 1_565 . . 2_575 ?
Ca2 Nb4 O14 Ca4 134.18(6) 1_554 . . 2_575 ?
Ca4 Nb4 O14 Ca4 -43.43(10) 1_556 . . 2_575 ?
Ca3 Nb4 O14 Ca4 103.58(14) 1_554 . . 2_575 ?
Ca3 Nb4 O14 Ca4 31.11(13) . . . 2_575 ?
Ca1 Nb4 O14 Ca4 -144.96(5) 1_565 . . 2_575 ?
O11 Nb4 O14 Ca3 -102.67(13) . . . 1_554 ?
O9 Nb4 O14 Ca3 164.26(12) 1_564 . . 1_554 ?
O12 Nb4 O14 Ca3 -6.64(13) . . . 1_554 ?
O13 Nb4 O14 Ca3 76.80(13) . . . 1_554 ?
O2 Nb4 O14 Ca3 -17.8(12) 1_565 . . 1_554 ?
Ca4 Nb4 O14 Ca3 -103.58(14) 2_575 . . 1_554 ?
Ca2 Nb4 O14 Ca3 30.60(16) 1_554 . . 1_554 ?
Ca4 Nb4 O14 Ca3 -147.01(8) 1_556 . . 1_554 ?
Ca3 Nb4 O14 Ca3 -72.46(13) . . . 1_554 ?
Ca1 Nb4 O14 Ca3 111.47(10) 1_565 . . 1_554 ?
O8 Ca4 O14 Nb4 -27.3(2) 1_564 . . . ?
O11 Ca4 O14 Nb4 138.5(2) 1_554 . . . ?
O11 Ca4 O14 Nb4 -100.1(2) 2_574 . . . ?
O10 Ca4 O14 Nb4 -10.7(6) 1_563 . . . ?
O14 Ca4 O14 Nb4 -157.87(19) 2_574 . . . ?
O9 Ca4 O14 Nb4 82.8(2) 1_563 . . . ?
Nb4 Ca4 O14 Nb4 -128.5(2) 2_574 . . . ?
Nb3 Ca4 O14 Nb4 61.3(3) 1_563 . . . ?
Nb4 Ca4 O14 Nb4 111.6(2) 1_554 . . . ?
Ca4 Ca4 O14 Nb4 164.60(19) 2_574 . . . ?
Ca4 Ca4 O14 Nb4 -116.1(3) 2_575 . . . ?
O8 Ca4 O14 Ca4 88.83(12) 1_564 . . 2_575 ?
O11 Ca4 O14 Ca4 -105.43(12) 1_554 . . 2_575 ?
O11 Ca4 O14 Ca4 15.95(10) 2_574 . . 2_575 ?
O10 Ca4 O14 Ca4 105.4(4) 1_563 . . 2_575 ?
O14 Ca4 O14 Ca4 -41.79(15) 2_574 . . 2_575 ?
O9 Ca4 O14 Ca4 -161.07(9) 1_563 . . 2_575 ?
Nb4 Ca4 O14 Ca4 -12.38(10) 2_574 . . 2_575 ?
Nb3 Ca4 O14 Ca4 177.43(6) 1_563 . . 2_575 ?
Nb4 Ca4 O14 Ca4 -132.28(9) 1_554 . . 2_575 ?
Ca4 Ca4 O14 Ca4 -79.31(10) 2_574 . . 2_575 ?
O8 Ca4 O14 Ca3 -165.40(10) 1_564 . . 1_554 ?
O11 Ca4 O14 Ca3 0.34(10) 1_554 . . 1_554 ?
O11 Ca4 O14 Ca3 121.72(12) 2_574 . . 1_554 ?
O10 Ca4 O14 Ca3 -148.8(4) 1_563 . . 1_554 ?
O14 Ca4 O14 Ca3 63.98(13) 2_574 . . 1_554 ?
O9 Ca4 O14 Ca3 -55.30(13) 1_563 . . 1_554 ?
Nb4 Ca4 O14 Ca3 93.39(9) 2_574 . . 1_554 ?
Nb3 Ca4 O14 Ca3 -76.80(16) 1_563 . . 1_554 ?
Nb4 Ca4 O14 Ca3 -26.51(10) 1_554 . . 1_554 ?
Ca4 Ca4 O14 Ca3 26.46(11) 2_574 . . 1_554 ?
Ca4 Ca4 O14 Ca3 105.77(14) 2_575 . . 1_554 ?
O8 Nb3 O9 Nb4 1.1(3) . . . 1_546 ?
O10 Nb3 O9 Nb4 102.7(2) . . . 1_546 ?
O12 Nb3 O9 Nb4 -137.8(3) 1_556 . . 1_546 ?
O7 Nb3 O9 Nb4 -90.6(3) . . . 1_546 ?
O5 Nb3 O9 Nb4 -170.5(3) 1_556 . . 1_546 ?
Ca2 Nb3 O9 Nb4 -129.1(2) . . . 1_546 ?
Ca4 Nb3 O9 Nb4 110.5(3) 1_547 . . 1_546 ?
Ca3 Nb3 O9 Nb4 -9.5(3) . . . 1_546 ?
Ca3 Nb3 O9 Nb4 141.6(2) 1_556 . . 1_546 ?
Ca1 Nb3 O9 Nb4 -106.2(3) 1_556 . . 1_546 ?
Ca3 Nb3 O9 Nb4 66.5(2) 2_565 . . 1_546 ?
O8 Nb3 O9 Ca4 -109.44(12) . . . 1_547 ?
O10 Nb3 O9 Ca4 -7.81(12) . . . 1_547 ?
O12 Nb3 O9 Ca4 111.7(4) 1_556 . . 1_547 ?
O7 Nb3 O9 Ca4 158.89(11) . . . 1_547 ?
O5 Nb3 O9 Ca4 78.97(10) 1_556 . . 1_547 ?
Ca2 Nb3 O9 Ca4 120.37(7) . . . 1_547 ?
Ca3 Nb3 O9 Ca4 -120.00(10) . . . 1_547 ?
Ca3 Nb3 O9 Ca4 31.15(10) 1_556 . . 1_547 ?
Ca1 Nb3 O9 Ca4 143.31(13) 1_556 . . 1_547 ?
Ca3 Nb3 O9 Ca4 -43.94(9) 2_565 . . 1_547 ?
O8 Nb3 O9 Ca1 107.25(11) . . . 1_556 ?
O10 Nb3 O9 Ca1 -151.11(12) . . . 1_556 ?
O12 Nb3 O9 Ca1 -31.6(4) 1_556 . . 1_556 ?
O7 Nb3 O9 Ca1 15.58(10) . . . 1_556 ?
O5 Nb3 O9 Ca1 -64.34(10) 1_556 . . 1_556 ?
Ca2 Nb3 O9 Ca1 -22.93(11) . . . 1_556 ?
Ca4 Nb3 O9 Ca1 -143.31(13) 1_547 . . 1_556 ?
Ca3 Nb3 O9 Ca1 96.69(11) . . . 1_556 ?
Ca3 Nb3 O9 Ca1 -112.15(7) 1_556 . . 1_556 ?
Ca3 Nb3 O9 Ca1 172.75(6) 2_565 . . 1_556 ?
O8 Nb3 O10 Ca3 -0.63(16) . . . 2_565 ?
O9 Nb3 O10 Ca3 -103.13(15) . . . 2_565 ?
O12 Nb3 O10 Ca3 93.43(15) 1_556 . . 2_565 ?
O7 Nb3 O10 Ca3 177.7(4) . . . 2_565 ?
O5 Nb3 O10 Ca3 173.72(14) 1_556 . . 2_565 ?
Ca2 Nb3 O10 Ca3 135.43(9) . . . 2_565 ?
Ca4 Nb3 O10 Ca3 -111.21(18) 1_547 . . 2_565 ?
Ca3 Nb3 O10 Ca3 41.93(14) . . . 2_565 ?
Ca3 Nb3 O10 Ca3 140.8(2) 1_556 . . 2_565 ?
Ca1 Nb3 O10 Ca3 -135.36(9) 1_556 . . 2_565 ?
O8 Nb3 O10 Ca3 -141.40(14) . . . 1_556 ?
O9 Nb3 O10 Ca3 116.10(14) . . . 1_556 ?
O12 Nb3 O10 Ca3 -47.34(15) 1_556 . . 1_556 ?
O7 Nb3 O10 Ca3 36.9(6) . . . 1_556 ?
O5 Nb3 O10 Ca3 32.95(12) 1_556 . . 1_556 ?
Ca2 Nb3 O10 Ca3 -5.34(17) . . . 1_556 ?
Ca4 Nb3 O10 Ca3 108.02(16) 1_547 . . 1_556 ?
Ca3 Nb3 O10 Ca3 -98.84(11) . . . 1_556 ?
Ca1 Nb3 O10 Ca3 83.87(15) 1_556 . . 1_556 ?
Ca3 Nb3 O10 Ca3 -140.8(2) 2_565 . . 1_556 ?
O8 Nb3 O10 Ca4 110.58(13) . . . 1_547 ?
O9 Nb3 O10 Ca4 8.08(12) . . . 1_547 ?
O12 Nb3 O10 Ca4 -155.36(12) 1_556 . . 1_547 ?
O7 Nb3 O10 Ca4 -71.1(5) . . . 1_547 ?
O5 Nb3 O10 Ca4 -75.07(11) 1_556 . . 1_547 ?
Ca2 Nb3 O10 Ca4 -113.36(9) . . . 1_547 ?
Ca3 Nb3 O10 Ca4 153.14(8) . . . 1_547 ?
Ca3 Nb3 O10 Ca4 -108.02(16) 1_556 . . 1_547 ?
Ca1 Nb3 O10 Ca4 -24.15(18) 1_556 . . 1_547 ?
Ca3 Nb3 O10 Ca4 111.21(18) 2_565 . . 1_547 ?
O13 Nb1 O2 Nb4 122.1(3) 1_546 . . 1_545 ?
O6 Nb1 O2 Nb4 -62.8(3) 3_544 . . 1_545 ?
O3 Nb1 O2 Nb4 26.6(3) . . . 1_545 ?
O1 Nb1 O2 Nb4 -149.6(3) . . . 1_545 ?
O4 Nb1 O2 Nb4 -129.8(15) 3_545 . . 1_545 ?
Ca2 Nb1 O2 Nb4 -88.6(3) 1_544 . . 1_545 ?
Ca1 Nb1 O2 Nb4 -109.6(3) 3_545 . . 1_545 ?
Ca1 Nb1 O2 Nb4 -11.4(3) . . . 1_545 ?
Ca1 Nb1 O2 Nb4 90.4(3) 1_556 . . 1_545 ?
Ca2 Nb1 O2 Nb4 170.1(3) 1_545 . . 1_545 ?
Ca2 Nb1 O2 Nb4 -17.4(4) 3_544 . . 1_545 ?
O13 Nb1 O2 Ca2 -149.38(10) 1_546 . . 1_544 ?
O6 Nb1 O2 Ca2 25.77(11) 3_544 . . 1_544 ?
O3 Nb1 O2 Ca2 115.21(11) . . . 1_544 ?
O1 Nb1 O2 Ca2 -61.03(12) . . . 1_544 ?
O4 Nb1 O2 Ca2 -41.2(16) 3_545 . . 1_544 ?
Ca1 Nb1 O2 Ca2 -21.01(13) 3_545 . . 1_544 ?
Ca1 Nb1 O2 Ca2 77.19(7) . . . 1_544 ?
Ca1 Nb1 O2 Ca2 178.99(4) 1_556 . . 1_544 ?
Ca2 Nb1 O2 Ca2 -101.31(8) 1_545 . . 1_544 ?
Ca2 Nb1 O2 Ca2 71.17(16) 3_544 . . 1_544 ?
O13 Nb1 O2 Ca3 -33.47(15) 1_546 . . 1_545 ?
O6 Nb1 O2 Ca3 141.68(14) 3_544 . . 1_545 ?
O3 Nb1 O2 Ca3 -128.88(14) . . . 1_545 ?
O1 Nb1 O2 Ca3 54.88(16) . . . 1_545 ?
O4 Nb1 O2 Ca3 74.7(16) 3_545 . . 1_545 ?
Ca2 Nb1 O2 Ca3 115.91(17) 1_544 . . 1_545 ?
Ca1 Nb1 O2 Ca3 94.90(13) 3_545 . . 1_545 ?
Ca1 Nb1 O2 Ca3 -166.90(15) . . . 1_545 ?
Ca1 Nb1 O2 Ca3 -65.10(18) 1_556 . . 1_545 ?
Ca2 Nb1 O2 Ca3 14.60(15) 1_545 . . 1_545 ?
Ca2 Nb1 O2 Ca3 -172.92(4) 3_544 . . 1_545 ?
O7 Nb2 O5 Nb3 -122.5(3) . . . 1_554 ?
O3 Nb2 O5 Nb3 -26.0(3) . . . 1_554 ?
O4 Nb2 O5 Nb3 62.8(3) . . . 1_554 ?
O1 Nb2 O5 Nb3 148.8(3) 1_565 . . 1_554 ?
O6 Nb2 O5 Nb3 120.2(13) . . . 1_554 ?
Ca2 Nb2 O5 Nb3 88.0(3) 1_554 . . 1_554 ?
Ca1 Nb2 O5 Nb3 109.0(3) 3 . . 1_554 ?
Ca2 Nb2 O5 Nb3 -170.4(2) . . . 1_554 ?
Ca1 Nb2 O5 Nb3 -90.1(3) 1_556 . . 1_554 ?
Ca1 Nb2 O5 Nb3 11.5(3) . . . 1_554 ?
Ca2 Nb2 O5 Nb3 17.6(4) 3_544 . . 1_554 ?
O7 Nb2 O5 Ca2 149.47(10) . . . 1_554 ?
O3 Nb2 O5 Ca2 -114.01(11) . . . 1_554 ?
O4 Nb2 O5 Ca2 -25.20(11) . . . 1_554 ?
O1 Nb2 O5 Ca2 60.78(11) 1_565 . . 1_554 ?
O6 Nb2 O5 Ca2 32.2(14) . . . 1_554 ?
Ca1 Nb2 O5 Ca2 21.00(12) 3 . . 1_554 ?
Ca2 Nb2 O5 Ca2 101.58(7) . . . 1_554 ?
Ca1 Nb2 O5 Ca2 -178.08(4) 1_556 . . 1_554 ?
Ca1 Nb2 O5 Ca2 -76.53(7) . . . 1_554 ?
Ca2 Nb2 O5 Ca2 -70.46(15) 3_544 . . 1_554 ?
O7 Nb2 O5 Ca3 31.56(16) . . . . ?
O3 Nb2 O5 Ca3 128.08(14) . . . . ?
O4 Nb2 O5 Ca3 -143.11(14) . . . . ?
O1 Nb2 O5 Ca3 -57.13(15) 1_565 . . . ?
O6 Nb2 O5 Ca3 -85.7(14) . . . . ?
Ca2 Nb2 O5 Ca3 -117.91(16) 1_554 . . . ?
Ca1 Nb2 O5 Ca3 -96.91(13) 3 . . . ?
Ca2 Nb2 O5 Ca3 -16.33(15) . . . . ?
Ca1 Nb2 O5 Ca3 64.01(17) 1_556 . . . ?
Ca1 Nb2 O5 Ca3 165.56(14) . . . . ?
Ca2 Nb2 O5 Ca3 171.63(4) 3_544 . . . ?
O11 Ca3 O5 Nb2 130.27(15) . . . . ?
O8 Ca3 O5 Nb2 -65.22(15) . . . . ?
O10 Ca3 O5 Nb2 -88.2(2) 2_564 . . . ?
O10 Ca3 O5 Nb2 -145.04(18) 1_554 . . . ?
O14 Ca3 O5 Nb2 51.7(2) 1_556 . . . ?
O12 Ca3 O5 Nb2 -0.41(14) 1_556 . . . ?
O2 Ca3 O5 Nb2 86.23(15) 1_565 . . . ?
Nb3 Ca3 O5 Nb2 -35.22(13) . . . . ?
Nb4 Ca3 O5 Nb2 25.90(16) 1_556 . . . ?
Nb3 Ca3 O5 Nb2 -166.9(2) 1_554 . . . ?
Nb4 Ca3 O5 Nb2 124.78(14) . . . . ?
O11 Ca3 O5 Nb3 -62.80(11) . . . 1_554 ?
O8 Ca3 O5 Nb3 101.71(10) . . . 1_554 ?
O10 Ca3 O5 Nb3 78.7(2) 2_564 . . 1_554 ?
O10 Ca3 O5 Nb3 21.89(9) 1_554 . . 1_554 ?
O14 Ca3 O5 Nb3 -141.35(11) 1_556 . . 1_554 ?
O12 Ca3 O5 Nb3 166.52(9) 1_556 . . 1_554 ?
O2 Ca3 O5 Nb3 -106.85(10) 1_565 . . 1_554 ?
Nb3 Ca3 O5 Nb3 131.70(7) . . . 1_554 ?
Nb4 Ca3 O5 Nb3 -167.17(6) 1_556 . . 1_554 ?
Nb4 Ca3 O5 Nb3 -68.29(7) . . . 1_554 ?
O11 Ca3 O5 Ca2 21.05(14) . . . 1_554 ?
O8 Ca3 O5 Ca2 -174.44(13) . . . 1_554 ?
O10 Ca3 O5 Ca2 162.53(16) 2_564 . . 1_554 ?
O10 Ca3 O5 Ca2 105.73(12) 1_554 . . 1_554 ?
O14 Ca3 O5 Ca2 -57.51(16) 1_556 . . 1_554 ?
O12 Ca3 O5 Ca2 -109.64(11) 1_556 . . 1_554 ?
O2 Ca3 O5 Ca2 -23.00(10) 1_565 . . 1_554 ?
Nb3 Ca3 O5 Ca2 -144.45(10) . . . 1_554 ?
Nb4 Ca3 O5 Ca2 -83.33(10) 1_556 . . 1_554 ?
Nb3 Ca3 O5 Ca2 83.85(11) 1_554 . . 1_554 ?
Nb4 Ca3 O5 Ca2 15.56(8) . . . 1_554 ?
O14 Nb4 O13 Nb1 -23.1(2) . . . 1_564 ?
O11 Nb4 O13 Nb1 155.0(3) . . . 1_564 ?
O9 Nb4 O13 Nb1 -124.0(2) 1_564 . . 1_564 ?
O12 Nb4 O13 Nb1 68.0(2) . . . 1_564 ?
O2 Nb4 O13 Nb1 151.1(2) 1_565 . . 1_564 ?
Ca4 Nb4 O13 Nb1 -23.7(3) 2_575 . . 1_564 ?
Ca2 Nb4 O13 Nb1 105.2(2) 1_554 . . 1_564 ?
Ca4 Nb4 O13 Nb1 -143.00(16) 1_556 . . 1_564 ?
Ca3 Nb4 O13 Nb1 18.8(2) 1_554 . . 1_564 ?
Ca3 Nb4 O13 Nb1 122.99(18) . . . 1_564 ?
Ca1 Nb4 O13 Nb1 -146.7(3) 1_565 . . 1_564 ?
O14 Nb4 O13 Ca1 123.54(13) . . . 1_565 ?
O11 Nb4 O13 Ca1 -58.3(5) . . . 1_565 ?
O9 Nb4 O13 Ca1 22.67(12) 1_564 . . 1_565 ?
O12 Nb4 O13 Ca1 -145.27(14) . . . 1_565 ?
O2 Nb4 O13 Ca1 -62.24(12) 1_565 . . 1_565 ?
Ca4 Nb4 O13 Ca1 123.00(12) 2_575 . . 1_565 ?
Ca2 Nb4 O13 Ca1 -108.07(14) 1_554 . . 1_565 ?
Ca4 Nb4 O13 Ca1 3.68(16) 1_556 . . 1_565 ?
Ca3 Nb4 O13 Ca1 165.51(10) 1_554 . . 1_565 ?
Ca3 Nb4 O13 Ca1 -90.32(12) . . . 1_565 ?
O14 Nb4 O13 Ca2 -128.39(11) . . . 1_554 ?
O11 Nb4 O13 Ca2 49.7(4) . . . 1_554 ?
O9 Nb4 O13 Ca2 130.73(12) 1_564 . . 1_554 ?
O12 Nb4 O13 Ca2 -37.21(11) . . . 1_554 ?
O2 Nb4 O13 Ca2 45.83(10) 1_565 . . 1_554 ?
Ca4 Nb4 O13 Ca2 -128.93(10) 2_575 . . 1_554 ?
Ca4 Nb4 O13 Ca2 111.75(8) 1_556 . . 1_554 ?
Ca3 Nb4 O13 Ca2 -86.43(7) 1_554 . . 1_554 ?
Ca3 Nb4 O13 Ca2 17.75(13) . . . 1_554 ?
Ca1 Nb4 O13 Ca2 108.07(14) 1_565 . . 1_554 ?
O14 Nb4 O12 Nb3 -104.6(4) . . . 1_554 ?
O11 Nb4 O12 Nb3 -8.1(4) . . . 1_554 ?
O9 Nb4 O12 Nb3 108.5(5) 1_564 . . 1_554 ?
O13 Nb4 O12 Nb3 155.7(4) . . . 1_554 ?
O2 Nb4 O12 Nb3 74.2(4) 1_565 . . 1_554 ?
Ca4 Nb4 O12 Nb3 -56.1(4) 2_575 . . 1_554 ?
Ca2 Nb4 O12 Nb3 117.6(4) 1_554 . . 1_554 ?
Ca4 Nb4 O12 Nb3 11.2(4) 1_556 . . 1_554 ?
Ca3 Nb4 O12 Nb3 -110.6(4) 1_554 . . 1_554 ?
Ca3 Nb4 O12 Nb3 19.0(3) . . . 1_554 ?
Ca1 Nb4 O12 Nb3 133.7(3) 1_565 . . 1_554 ?
O14 Nb4 O12 Ca2 137.81(13) . . . 1_554 ?
O11 Nb4 O12 Ca2 -125.66(12) . . . 1_554 ?
O9 Nb4 O12 Ca2 -9.1(5) 1_564 . . 1_554 ?
O13 Nb4 O12 Ca2 38.17(11) . . . 1_554 ?
O2 Nb4 O12 Ca2 -43.31(11) 1_565 . . 1_554 ?
Ca4 Nb4 O12 Ca2 -173.62(8) 2_575 . . 1_554 ?
Ca4 Nb4 O12 Ca2 -106.34(10) 1_556 . . 1_554 ?
Ca3 Nb4 O12 Ca2 131.80(14) 1_554 . . 1_554 ?
Ca3 Nb4 O12 Ca2 -98.57(10) . . . 1_554 ?
Ca1 Nb4 O12 Ca2 16.14(12) 1_565 . . 1_554 ?
O14 Nb4 O12 Ca3 6.01(12) . . . 1_554 ?
O11 Nb4 O12 Ca3 102.54(12) . . . 1_554 ?
O9 Nb4 O12 Ca3 -140.9(4) 1_564 . . 1_554 ?
O13 Nb4 O12 Ca3 -93.63(10) . . . 1_554 ?
O2 Nb4 O12 Ca3 -175.11(10) 1_565 . . 1_554 ?
Ca4 Nb4 O12 Ca3 54.59(8) 2_575 . . 1_554 ?
Ca2 Nb4 O12 Ca3 -131.80(14) 1_554 . . 1_554 ?
Ca4 Nb4 O12 Ca3 121.87(10) 1_556 . . 1_554 ?
Ca3 Nb4 O12 Ca3 129.63(9) . . . 1_554 ?
Ca1 Nb4 O12 Ca3 -115.66(6) 1_565 . . 1_554 ?
O2 Nb1 O1 Nb2 16.5(3) . . . 1_545 ?
O13 Nb1 O1 Nb2 117.3(2) 1_546 . . 1_545 ?
O6 Nb1 O1 Nb2 -74.9(2) 3_544 . . 1_545 ?
O3 Nb1 O1 Nb2 -148.3(4) . . . 1_545 ?
O4 Nb1 O1 Nb2 -162.0(2) 3_545 . . 1_545 ?
Ca2 Nb1 O1 Nb2 -30.3(2) 1_544 . . 1_545 ?
Ca1 Nb1 O1 Nb2 -113.1(3) 3_545 . . 1_545 ?
Ca1 Nb1 O1 Nb2 -56.6(3) . . . 1_545 ?
Ca1 Nb1 O1 Nb2 154.3(2) 1_556 . . 1_545 ?
Ca2 Nb1 O1 Nb2 130.4(3) 1_545 . . 1_545 ?
Ca2 Nb1 O1 Nb2 -135.1(2) 3_544 . . 1_545 ?
O2 Nb1 O1 Ca2 -113.87(12) . . . 1_545 ?
O13 Nb1 O1 Ca2 -13.12(11) 1_546 . . 1_545 ?
O6 Nb1 O1 Ca2 154.75(12) 3_544 . . 1_545 ?
O3 Nb1 O1 Ca2 81.3(5) . . . 1_545 ?
O4 Nb1 O1 Ca2 67.63(11) 3_545 . . 1_545 ?
Ca2 Nb1 O1 Ca2 -160.68(11) 1_544 . . 1_545 ?
Ca1 Nb1 O1 Ca2 116.57(14) 3_545 . . 1_545 ?
Ca1 Nb1 O1 Ca2 173.00(4) . . . 1_545 ?
Ca1 Nb1 O1 Ca2 23.93(10) 1_556 . . 1_545 ?
Ca2 Nb1 O1 Ca2 94.53(9) 3_544 . . 1_545 ?
O2 Nb1 O1 Ca1 129.56(12) . . . 3_545 ?
O13 Nb1 O1 Ca1 -129.69(12) 1_546 . . 3_545 ?
O6 Nb1 O1 Ca1 38.17(12) 3_544 . . 3_545 ?
O3 Nb1 O1 Ca1 -35.3(6) . . . 3_545 ?
O4 Nb1 O1 Ca1 -48.94(11) 3_545 . . 3_545 ?
Ca2 Nb1 O1 Ca1 82.75(9) 1_544 . . 3_545 ?
Ca1 Nb1 O1 Ca1 56.43(15) . . . 3_545 ?
Ca1 Nb1 O1 Ca1 -92.64(9) 1_556 . . 3_545 ?
Ca2 Nb1 O1 Ca1 -116.57(14) 1_545 . . 3_545 ?
Ca2 Nb1 O1 Ca1 -22.04(12) 3_544 . . 3_545 ?
